data_4030220
loop_
_publ_author_name
'Schwenger, Alexander'
'Gerlach, Claudia'
'Griesser, Helmut'
'Richert, Clemens'

_publ_section_title
;
 Synthesis of eight-arm, branched oligonucleotide hybrids and studies on
 the limits of DNA-driven assembly.
;
_journal_issue 23
_journal_name_full 'The Journal of organic chemistry'
_journal_page_first 11558
_journal_page_last 11566
_journal_paper_doi 10.1021/jo5022053
_journal_volume 79
_journal_year 2014
_chemical_formula_moiety 'C74 H64 O8, 0.125(C4 H8 O2)'
_chemical_formula_sum 'C74.5 H65 O8.25'
_chemical_formula_weight 1092.27
_chemical_name_systematic 'compound 13'
_space_group_IT_number 2
_symmetry_cell_setting triclinic
_symmetry_space_group_name_Hall '-P 1'
_symmetry_space_group_name_H-M 'P -1'
_atom_sites_solution_hydrogens geom
_atom_sites_solution_primary direct
_atom_sites_solution_secondary difmap
_audit_creation_method SHELXL-97
_cell_angle_alpha 114.230(2)
_cell_angle_beta 101.248(2)
_cell_angle_gamma 94.910(2)
_cell_formula_units_Z 4
_cell_length_a 18.6028(8)
_cell_length_b 19.6810(9)
_cell_length_c 19.8332(8)
_cell_measurement_reflns_used 15767
_cell_measurement_temperature 100(2)
_cell_measurement_theta_max 65.99
_cell_measurement_theta_min 3.95
_cell_volume 6382.1(5)
_computing_cell_refinement 'Bruker APEXII Software Suite, 2008'
_computing_data_collection 'Bruker APEXII Software Suite, 2008'
_computing_data_reduction 'Bruker APEXII Software Suite, 2008'
_computing_molecular_graphics 'SHELXTL-plus, XP (Sheldrick, 1991)'
_computing_structure_refinement 'SHELXL-97 (Sheldrick, 1997)'
_computing_structure_solution 'SHELXS-97 (Sheldrick, 1990)'
_diffrn_ambient_temperature 100(2)
_diffrn_measured_fraction_theta_full 0.940
_diffrn_measured_fraction_theta_max 0.940
_diffrn_measurement_device_type 'Bruker Kappa APEXII Duo'
_diffrn_measurement_method 'Omega + Phi Scans'
_diffrn_radiation_monochromator graphite
_diffrn_radiation_source I\mS
_diffrn_radiation_type CuK\a
_diffrn_radiation_wavelength 1.54178
_diffrn_reflns_av_R_equivalents 0.0389
_diffrn_reflns_av_sigmaI/netI 0.0539
_diffrn_reflns_limit_h_max 21
_diffrn_reflns_limit_h_min -21
_diffrn_reflns_limit_k_max 22
_diffrn_reflns_limit_k_min -23
_diffrn_reflns_limit_l_max 23
_diffrn_reflns_limit_l_min -17
_diffrn_reflns_number 42274
_diffrn_reflns_theta_full 65.99
_diffrn_reflns_theta_max 65.99
_diffrn_reflns_theta_min 3.95
_diffrn_standards_decay_% 0
_diffrn_standards_interval_count 0
_diffrn_standards_number 0
_exptl_absorpt_coefficient_mu 0.580
_exptl_absorpt_correction_T_max 1.0000
_exptl_absorpt_correction_T_min 0.8578
_exptl_absorpt_correction_type numerical
_exptl_absorpt_process_details 'Blessing, 1995'
_exptl_crystal_colour colourless
_exptl_crystal_density_diffrn 1.137
_exptl_crystal_density_method 'not measured'
_exptl_crystal_description block
_exptl_crystal_F_000 2312
_exptl_crystal_size_max 0.17
_exptl_crystal_size_mid 0.10
_exptl_crystal_size_min 0.09
_platon_squeeze_details
;
;
_refine_diff_density_max 0.626
_refine_diff_density_min -0.487
_refine_diff_density_rms 0.072
_refine_ls_extinction_method none
_refine_ls_goodness_of_fit_ref 1.102
_refine_ls_hydrogen_treatment constr
_refine_ls_matrix_type fullcycle
_refine_ls_number_parameters 1537
_refine_ls_number_reflns 20879
_refine_ls_number_restraints 71
_refine_ls_restrained_S_all 1.111
_refine_ls_R_factor_all 0.1014
_refine_ls_R_factor_gt 0.0828
_refine_ls_shift/su_max 0.004
_refine_ls_shift/su_mean 0.000
_refine_ls_structure_factor_coef Fsqd
_refine_ls_weighting_details 'calc w=1/[\s^2^(Fo^2^)+(0.0800P)^2^+7.5500P] where P=(Fo^2^+2Fc^2^)/3'
_refine_ls_weighting_scheme calc
_refine_ls_wR_factor_gt 0.2096
_refine_ls_wR_factor_ref 0.2204
_reflns_number_gt 15769
_reflns_number_total 20879
_reflns_threshold_expression >2sigma(I)
_cod_data_source_file jo5022053_si_002.cif
_cod_data_source_block s1971lc1
_cod_depositor_comments 'Adding full bibliography for 4030220.cif.'
_cod_original_formula_sum 'C74.50 H65 O8.25'
_cod_database_code 4030220

loop_
_symmetry_equiv_pos_as_xyz
'x, y, z'
'-x, -y, -z'

loop_
_atom_site_label
_atom_site_type_symbol
_atom_site_fract_x
_atom_site_fract_y
_atom_site_fract_z
_atom_site_U_iso_or_equiv
_atom_site_adp_type
_atom_site_occupancy
_atom_site_symmetry_multiplicity
_atom_site_calc_flag
_atom_site_refinement_flags
_atom_site_disorder_assembly
_atom_site_disorder_group
C1A C 0.95064(17) 0.42923(17) -0.41107(17) 0.0365(7) Uani 1 1 d . . .
O1A O 0.8609(2) -0.06682(16) -0.98584(16) 0.0786(9) Uani 1 1 d . . .
O2A O 0.80456(15) -0.20780(13) -0.85716(15) 0.0592(7) Uani 1 1 d . . .
C2A C 0.93086(18) 0.43640(17) -0.33660(17) 0.0379(7) Uani 1 1 d . . .
H2A1 H 0.9638 0.4111 -0.3127 0.045 Uiso 1 1 calc R . .
H2A2 H 0.8787 0.4108 -0.3486 0.045 Uiso 1 1 calc R . .
O3A O 0.69612(13) 0.55134(14) 0.21686(13) 0.0516(6) Uani 1 1 d . . .
C3A C 0.94027(17) 0.52143(17) -0.27964(17) 0.0360(7) Uani 1 1 d . . .
C4A C 1.02224(16) 0.56050(17) -0.26153(16) 0.0347(6) Uani 1 1 d . . .
H4A1 H 1.0287 0.6147 -0.2256 0.042 Uiso 1 1 calc R . .
H4A2 H 1.0558 0.5366 -0.2364 0.042 Uiso 1 1 calc R . .
O4A O 0.93078(14) 0.71786(15) 0.33774(13) 0.0568(6) Uani 1 1 d . . .
C5A C 1.04396(16) 0.55419(17) -0.33441(16) 0.0336(6) Uani 1 1 d . . .
O5A O 1.67170(15) 0.62072(19) -0.27385(19) 0.0792(9) Uani 1 1 d U . .
C6A C 1.03168(16) 0.46892(17) -0.39059(16) 0.0343(6) Uani 1 1 d . . .
H6A1 H 1.0455 0.4641 -0.4379 0.041 Uiso 1 1 calc R . .
H6A2 H 1.0648 0.4435 -0.3671 0.041 Uiso 1 1 calc R . .
C7A C 0.89977(16) 0.46997(17) -0.44667(16) 0.0354(7) Uani 1 1 d . . .
H7A1 H 0.9120 0.4654 -0.4946 0.042 Uiso 1 1 calc R . .
H7A2 H 0.8472 0.4451 -0.4596 0.042 Uiso 1 1 calc R . .
O7A O 0.6714(3) 0.9727(2) -0.6078(2) 0.1205(16) Uani 1 1 d . . .
O8A O 0.57607(18) 0.73741(17) -0.81394(16) 0.0739(8) Uani 1 1 d . . .
C8A C 0.88889(17) 0.55986(17) -0.31834(16) 0.0347(6) Uani 1 1 d . . .
H8A1 H 0.8363 0.5352 -0.3306 0.042 Uiso 1 1 calc R . .
H8A2 H 0.8942 0.6139 -0.2826 0.042 Uiso 1 1 calc R . .
C9A C 0.99108(16) 0.59189(17) -0.37216(16) 0.0333(6) Uani 1 1 d . . .
H9A1 H 1.0044 0.5884 -0.4193 0.040 Uiso 1 1 calc R . .
H9A2 H 0.9975 0.6463 -0.3369 0.040 Uiso 1 1 calc R . .
C10A C 0.90879(16) 0.55393(17) -0.39229(16) 0.0339(6) Uani 1 1 d . . .
C11A C 0.93682(17) 0.34646(17) -0.47088(17) 0.0388(7) Uani 1 1 d . . .
C12A C 0.86595(19) 0.30183(19) -0.4968(2) 0.0512(9) Uani 1 1 d . . .
H12A H 0.8284 0.3210 -0.4719 0.061 Uiso 1 1 calc R . .
C13A C 0.8487(2) 0.2308(2) -0.5573(2) 0.0546(9) Uani 1 1 d . . .
H13A H 0.7996 0.2022 -0.5737 0.066 Uiso 1 1 calc R . .
C14A C 0.90273(19) 0.20051(18) -0.5948(2) 0.0474(8) Uani 1 1 d . . .
C15A C 0.97405(18) 0.24386(18) -0.56852(19) 0.0434(7) Uani 1 1 d . . .
H15A H 1.0118 0.2241 -0.5928 0.052 Uiso 1 1 calc R . .
C16A C 0.99102(17) 0.31510(18) -0.50777(18) 0.0398(7) Uani 1 1 d . . .
H16A H 1.0404 0.3433 -0.4907 0.048 Uiso 1 1 calc R . .
C17A C 0.88482(19) 0.12792(19) -0.6601(2) 0.0487(8) Uani 1 1 d . . .
C18A C 0.87097(19) 0.06840(19) -0.7160(2) 0.0482(8) Uani 1 1 d . . .
C19A C 0.85644(17) -0.00106(18) -0.7853(2) 0.0461(8) Uani 1 1 d . . .
C20A C 0.86464(19) 0.0024(2) -0.8518(2) 0.0495(8) Uani 1 1 d . . .
H20A H 0.8785 0.0499 -0.8519 0.059 Uiso 1 1 calc R . .
C21A C 0.8525(2) -0.0640(2) -0.9180(2) 0.0572(9) Uani 1 1 d . . .
C22A C 0.8318(2) -0.1330(2) -0.9178(2) 0.0581(10) Uani 1 1 d . . .
H22A H 0.8228 -0.1783 -0.9637 0.070 Uiso 1 1 calc R . .
C23A C 0.82404(19) -0.13670(18) -0.8512(2) 0.0490(8) Uani 1 1 d . . .
C24A C 0.83617(18) -0.07047(19) -0.7834(2) 0.0477(8) Uani 1 1 d . . .
H24A H 0.8309 -0.0724 -0.7375 0.057 Uiso 1 1 calc R . .
C25A C 0.8913(3) 0.0024(3) -0.9866(3) 0.0828(14) Uani 1 1 d . . .
H25A H 0.8590 0.0396 -0.9700 0.124 Uiso 1 1 calc R . .
H25B H 0.8944 -0.0077 -1.0385 0.124 Uiso 1 1 calc R . .
H25C H 0.9413 0.0225 -0.9518 0.124 Uiso 1 1 calc R . .
C26A C 0.7964(3) -0.2144(2) -0.7911(3) 0.0660(11) Uani 1 1 d . . .
H26A H 0.8439 -0.1934 -0.7520 0.099 Uiso 1 1 calc R . .
H26B H 0.7814 -0.2679 -0.8035 0.099 Uiso 1 1 calc R . .
H26C H 0.7581 -0.1863 -0.7716 0.099 Uiso 1 1 calc R . .
C27A C 0.92202(17) 0.52779(17) -0.20585(17) 0.0365(7) Uani 1 1 d . . .
C28A C 0.9568(2) 0.4900(2) -0.16698(19) 0.0461(8) Uani 1 1 d . . .
H28A H 0.9909 0.4592 -0.1878 0.055 Uiso 1 1 calc R . .
C29A C 0.9432(2) 0.4960(2) -0.09878(19) 0.0473(8) Uani 1 1 d . . .
H29A H 0.9679 0.4692 -0.0737 0.057 Uiso 1 1 calc R . .
C30A C 0.89400(18) 0.54065(18) -0.06662(17) 0.0397(7) Uani 1 1 d . . .
C31A C 0.85837(19) 0.5786(2) -0.10610(19) 0.0461(8) Uani 1 1 d . . .
H31A H 0.8242 0.6094 -0.0855 0.055 Uiso 1 1 calc R . .
C32A C 0.87198(18) 0.57209(19) -0.17414(18) 0.0431(7) Uani 1 1 d . . .
H32A H 0.8469 0.5982 -0.1998 0.052 Uiso 1 1 calc R . .
C33A C 0.88127(18) 0.55168(18) 0.00587(19) 0.0417(7) Uani 1 1 d . . .
C34A C 0.86968(19) 0.56576(19) 0.06716(19) 0.0422(7) Uani 1 1 d . . .
C35A C 0.85177(18) 0.58598(18) 0.13973(18) 0.0407(7) Uani 1 1 d . . .
C36A C 0.78217(18) 0.55401(18) 0.14021(18) 0.0402(7) Uani 1 1 d . . .
H36A H 0.7489 0.5168 0.0944 0.048 Uiso 1 1 calc R . .
C37A C 0.76272(18) 0.57784(19) 0.20936(19) 0.0418(7) Uani 1 1 d . . .
C38A C 0.81187(19) 0.63297(18) 0.27705(18) 0.0430(7) Uani 1 1 d . . .
H38A H 0.7978 0.6495 0.3240 0.052 Uiso 1 1 calc R . .
C39A C 0.88002(19) 0.66272(19) 0.27499(18) 0.0438(8) Uani 1 1 d . . .
C40A C 0.90083(19) 0.63878(19) 0.20624(18) 0.0425(7) Uani 1 1 d . . .
H40A H 0.9487 0.6588 0.2053 0.051 Uiso 1 1 calc R . .
C41A C 0.6467(2) 0.4929(2) 0.1511(2) 0.0598(10) Uani 1 1 d . . .
H41A H 0.6331 0.5110 0.1119 0.090 Uiso 1 1 calc R . .
H41B H 0.6016 0.4781 0.1642 0.090 Uiso 1 1 calc R . .
H41C H 0.6709 0.4491 0.1314 0.090 Uiso 1 1 calc R . .
C42A C 0.9043(3) 0.7554(3) 0.4025(2) 0.0680(11) Uani 1 1 d . . .
H42A H 0.8609 0.7762 0.3886 0.102 Uiso 1 1 calc R . .
H42B H 0.9437 0.7966 0.4419 0.102 Uiso 1 1 calc R . .
H42C H 0.8899 0.7194 0.4222 0.102 Uiso 1 1 calc R . .
C43A C 1.12573(16) 0.58842(17) -0.31829(16) 0.0348(6) Uani 1 1 d . . .
C44A C 1.18200(17) 0.56036(19) -0.28506(17) 0.0404(7) Uani 1 1 d . . .
H44A H 1.1685 0.5242 -0.2673 0.049 Uiso 1 1 calc R . .
C45A C 1.25627(18) 0.58380(19) -0.27736(18) 0.0433(8) Uani 1 1 d . . .
H45A H 1.2929 0.5635 -0.2546 0.052 Uiso 1 1 calc R . .
C46A C 1.27836(17) 0.63658(18) -0.30234(17) 0.0402(7) Uani 1 1 d . . .
C47A C 1.22325(17) 0.66732(18) -0.33336(17) 0.0399(7) Uani 1 1 d . . .
H47A H 1.2371 0.7046 -0.3496 0.048 Uiso 1 1 calc R . .
C48A C 1.14853(17) 0.64372(17) -0.34050(17) 0.0381(7) Uani 1 1 d . . .
H48A H 1.1120 0.6658 -0.3610 0.046 Uiso 1 1 calc R . .
C49A C 1.35496(18) 0.65650(19) -0.30089(18) 0.0449(8) Uani 1 1 d . . .
C50A C 1.41810(19) 0.6696(2) -0.30359(19) 0.0476(8) Uani 1 1 d . . .
C51A C 1.49248(18) 0.6809(2) -0.3120(2) 0.0513(9) Uani 1 1 d . . .
C52A C 1.54567(19) 0.6453(2) -0.2844(2) 0.0556(9) Uani 1 1 d . . .
H52A H 1.5336 0.6168 -0.2581 0.067 Uiso 1 1 calc R . .
C53A C 1.6162(2) 0.6531(2) -0.2969(2) 0.0637(12) Uani 1 1 d . . .
C54A C 1.6339(2) 0.6959(3) -0.3341(2) 0.0767(14) Uani 1 1 d . A .
H54A H 1.6824 0.7010 -0.3421 0.092 Uiso 1 1 calc R . .
C55A C 1.5809(3) 0.7310(3) -0.3594(2) 0.0791(14) Uani 1 1 d D . .
C56A C 1.5101(2) 0.7245(3) -0.3485(2) 0.0647(11) Uani 1 1 d . A .
H56A H 1.4743 0.7493 -0.3656 0.078 Uiso 1 1 calc R . .
C57A C 1.6573(3) 0.5796(3) -0.2313(3) 0.0939(17) Uani 1 1 d U . .
H57A H 1.6432 0.6131 -0.1854 0.141 Uiso 1 1 calc R . .
H57B H 1.7023 0.5614 -0.2163 0.141 Uiso 1 1 calc R . .
H57C H 1.6166 0.5363 -0.2630 0.141 Uiso 1 1 calc R . .
O6A O 1.5890(3) 0.7863(3) -0.3895(3) 0.0830(16) Uani 0.66 1 d PDU A 1
C58A C 1.6590(5) 0.7946(6) -0.4065(6) 0.108(3) Uani 0.66 1 d PDU A 1
H58A H 1.6951 0.8335 -0.3610 0.162 Uiso 0.66 1 calc PR A 1
H58B H 1.6535 0.8099 -0.4482 0.162 Uiso 0.66 1 calc PR A 1
H58C H 1.6765 0.7462 -0.4221 0.162 Uiso 0.66 1 calc PR A 1
O6C O 1.6160(6) 0.7558(6) -0.4042(5) 0.070(3) Uani 0.34 1 d PDU A 2
C58C C 1.5647(8) 0.7956(8) -0.4333(9) 0.077(4) Uani 0.34 1 d PDU A 2
H58G H 1.5924 0.8293 -0.4485 0.116 Uiso 0.34 1 calc PR A 2
H58H H 1.5414 0.8256 -0.3933 0.116 Uiso 0.34 1 calc PR A 2
H58I H 1.5260 0.7586 -0.4777 0.116 Uiso 0.34 1 calc PR A 2
C59A C 0.85972(16) 0.59403(17) -0.42990(16) 0.0342(6) Uani 1 1 d . . .
C60A C 0.85670(17) 0.67037(18) -0.38840(17) 0.0394(7) Uani 1 1 d . . .
H60A H 0.8817 0.6956 -0.3356 0.047 Uiso 1 1 calc R . .
C61A C 0.81831(19) 0.70993(19) -0.42224(18) 0.0443(8) Uani 1 1 d . . .
H61A H 0.8167 0.7616 -0.3925 0.053 Uiso 1 1 calc R . .
C62A C 0.78176(18) 0.67435(19) -0.50019(18) 0.0429(7) Uani 1 1 d . . .
C63A C 0.78252(17) 0.59787(19) -0.54114(18) 0.0416(7) Uani 1 1 d . . .
H63A H 0.7565 0.5722 -0.5936 0.050 Uiso 1 1 calc R . .
C64A C 0.82051(16) 0.55870(18) -0.50663(17) 0.0375(7) Uani 1 1 d . . .
H64A H 0.8200 0.5064 -0.5358 0.045 Uiso 1 1 calc R . .
C65A C 0.7454(2) 0.7153(2) -0.5383(2) 0.0505(8) Uani 1 1 d . . .
C66A C 0.7172(2) 0.7466(2) -0.5743(2) 0.0578(9) Uani 1 1 d . . .
C67A C 0.6845(2) 0.7824(2) -0.6201(2) 0.0628(10) Uani 1 1 d . . .
C68A C 0.6949(3) 0.8611(3) -0.5882(3) 0.0876(16) Uani 1 1 d . . .
H68A H 0.7222 0.8910 -0.5366 0.105 Uiso 1 1 calc R . .
C69A C 0.6645(3) 0.8956(3) -0.6335(3) 0.0890(16) Uani 1 1 d . . .
C70A C 0.6243(3) 0.8528(3) -0.7072(3) 0.0815(14) Uani 1 1 d . . .
H70A H 0.6026 0.8770 -0.7367 0.098 Uiso 1 1 calc R . .
C71A C 0.6148(2) 0.7748(2) -0.7393(2) 0.0648(11) Uani 1 1 d . . .
C72A C 0.6472(2) 0.7389(2) -0.6963(2) 0.0523(9) Uani 1 1 d . . .
H72A H 0.6436 0.6854 -0.7189 0.063 Uiso 1 1 calc R . .
C73A C 0.7240(5) 1.0208(3) -0.5340(3) 0.133(3) Uani 1 1 d . . .
H73A H 0.7024 1.0207 -0.4927 0.200 Uiso 1 1 calc R . .
H73B H 0.7341 1.0727 -0.5286 0.200 Uiso 1 1 calc R . .
H73C H 0.7706 1.0012 -0.5312 0.200 Uiso 1 1 calc R . .
C74A C 0.5760(3) 0.6585(3) -0.8532(2) 0.0728(12) Uani 1 1 d . . .
H74A H 0.6275 0.6500 -0.8486 0.109 Uiso 1 1 calc R . .
H74B H 0.5504 0.6400 -0.9072 0.109 Uiso 1 1 calc R . .
H74C H 0.5500 0.6311 -0.8306 0.109 Uiso 1 1 calc R . .
C1B C -0.56063(16) 0.23063(16) 0.02423(17) 0.0353(7) Uani 1 1 d . . .
O1B O -0.86085(15) 0.71205(15) 0.00680(16) 0.0611(7) Uani 1 1 d . . .
C2B C -0.47770(16) 0.24333(16) 0.06497(17) 0.0346(6) Uani 1 1 d . . .
H2B1 H -0.4692 0.2782 0.1198 0.042 Uiso 1 1 calc R . .
H2B2 H -0.4466 0.2673 0.0426 0.042 Uiso 1 1 calc R . .
O2B O -0.63117(19) 0.84750(15) 0.1725(2) 0.0806(9) Uani 1 1 d . . .
O3B O 0.16322(13) 0.24553(14) 0.12961(14) 0.0547(6) Uani 1 1 d . . .
C3B C -0.45394(16) 0.16748(16) 0.05703(17) 0.0349(7) Uani 1 1 d . . .
O4B O 0.14282(15) 0.10621(16) 0.27423(15) 0.0626(7) Uani 1 1 d . . .
C4B C -0.46868(16) 0.11331(17) -0.02843(18) 0.0384(7) Uani 1 1 d . . .
H4B1 H -0.4378 0.1355 -0.0524 0.046 Uiso 1 1 calc R . .
H4B2 H -0.4539 0.0645 -0.0339 0.046 Uiso 1 1 calc R . .
C5B C -0.55146(16) 0.09876(16) -0.06998(18) 0.0392(7) Uani 1 1 d . . .
O5B O -0.7560(2) -0.2857(3) -0.70550(19) 0.1302(18) Uani 1 1 d . . .
C6B C -0.57231(17) 0.17594(16) -0.06085(18) 0.0381(7) Uani 1 1 d . . .
H6B1 H -0.5411 0.1987 -0.0841 0.046 Uiso 1 1 calc R . .
H6B2 H -0.6251 0.1680 -0.0882 0.046 Uiso 1 1 calc R . .
O6B O -0.6969(2) -0.4638(2) -0.6063(3) 0.1133(16) Uani 1 1 d . . .
C7B C -0.60773(16) 0.19402(16) 0.06036(18) 0.0384(7) Uani 1 1 d . . .
H7B1 H -0.6612 0.1853 0.0345 0.046 Uiso 1 1 calc R . .
H7B2 H -0.6005 0.2291 0.1149 0.046 Uiso 1 1 calc R . .
O7B O -1.0137(2) -0.2409(2) 0.1560(2) 0.1047(12) Uani 1 1 d . . .
C8B C -0.50182(16) 0.13273(16) 0.09332(18) 0.0365(7) Uani 1 1 d . . .
H8B1 H -0.4929 0.1675 0.1482 0.044 Uiso 1 1 calc R . .
H8B2 H -0.4870 0.0844 0.0894 0.044 Uiso 1 1 calc R . .
O8B O -0.8405(2) -0.1312(2) 0.3990(2) 0.1050(12) Uani 1 1 d . . .
C9B C -0.59795(16) 0.06553(16) -0.03113(19) 0.0406(7) Uani 1 1 d . . .
H9B1 H -0.6514 0.0562 -0.0572 0.049 Uiso 1 1 calc R . .
H9B2 H -0.5846 0.0162 -0.0368 0.049 Uiso 1 1 calc R . .
C10B C -0.58605(16) 0.11778(16) 0.05381(19) 0.0381(7) Uani 1 1 d . . .
C11B C -0.58463(17) 0.30540(17) 0.03190(18) 0.0382(7) Uani 1 1 d . . .
C12B C -0.65773(17) 0.30563(18) -0.00290(18) 0.0407(7) Uani 1 1 d . . .
H12B H -0.6918 0.2589 -0.0316 0.049 Uiso 1 1 calc R . .
C13B C -0.68166(18) 0.37209(18) 0.00333(19) 0.0423(7) Uani 1 1 d . . .
H13B H -0.7314 0.3705 -0.0214 0.051 Uiso 1 1 calc R . .
C14B C -0.63279(19) 0.44151(18) 0.0458(2) 0.0468(8) Uani 1 1 d . . .
C15B C -0.5608(2) 0.4417(2) 0.0800(2) 0.0623(11) Uani 1 1 d . . .
H15B H -0.5266 0.4884 0.1086 0.075 Uiso 1 1 calc R . .
C16B C -0.5376(2) 0.37451(19) 0.0731(2) 0.0569(10) Uani 1 1 d . . .
H16B H -0.4877 0.3764 0.0976 0.068 Uiso 1 1 calc R . .
C17B C -0.6558(2) 0.51218(19) 0.0538(2) 0.0494(8) Uani 1 1 d . . .
C18B C -0.6732(2) 0.57152(18) 0.06146(19) 0.0469(8) Uani 1 1 d . . .
C19B C -0.6963(2) 0.64171(18) 0.07056(18) 0.0436(8) Uani 1 1 d . . .
C20B C -0.76800(19) 0.64018(18) 0.03230(18) 0.0425(7) Uani 1 1 d . . .
H20B H -0.8006 0.5932 -0.0006 0.051 Uiso 1 1 calc R . .
C21B C -0.7914(2) 0.70809(19) 0.0427(2) 0.0486(8) Uani 1 1 d . . .
C22B C -0.7443(2) 0.7756(2) 0.0900(2) 0.0557(9) Uani 1 1 d . . .
H22B H -0.7608 0.8218 0.0966 0.067 Uiso 1 1 calc R . .
C23B C -0.6732(2) 0.77759(19) 0.1280(2) 0.0556(9) Uani 1 1 d . . .
C24B C -0.6477(2) 0.71021(19) 0.1180(2) 0.0501(8) Uani 1 1 d . . .
H24B H -0.5983 0.7111 0.1430 0.060 Uiso 1 1 calc R . .
C25B C -0.9097(2) 0.6431(3) -0.0432(3) 0.0683(11) Uani 1 1 d . . .
H25D H -0.8873 0.6141 -0.0845 0.102 Uiso 1 1 calc R . .
H25E H -0.9571 0.6536 -0.0649 0.102 Uiso 1 1 calc R . .
H25F H -0.9187 0.6138 -0.0150 0.102 Uiso 1 1 calc R . .
C26B C -0.5662(3) 0.8514(3) 0.2196(3) 0.0818(14) Uani 1 1 d . . .
H26D H -0.5762 0.8294 0.2538 0.123 Uiso 1 1 calc R . .
H26E H -0.5415 0.9046 0.2499 0.123 Uiso 1 1 calc R . .
H26F H -0.5338 0.8232 0.1892 0.123 Uiso 1 1 calc R . .
C27B C -0.37046(16) 0.18071(16) 0.09358(17) 0.0340(6) Uani 1 1 d . . .
C28B C -0.31976(17) 0.21697(18) 0.07030(18) 0.0405(7) Uani 1 1 d . . .
H28B H -0.3380 0.2363 0.0349 0.049 Uiso 1 1 calc R . .
C29B C -0.24371(17) 0.22560(18) 0.09725(18) 0.0403(7) Uani 1 1 d . . .
H29B H -0.2105 0.2510 0.0807 0.048 Uiso 1 1 calc R . .
C30B C -0.21561(16) 0.19709(17) 0.14875(17) 0.0373(7) Uani 1 1 d . . .
C31B C -0.26512(17) 0.16224(17) 0.17376(18) 0.0378(7) Uani 1 1 d . . .
H31B H -0.2467 0.1435 0.2096 0.045 Uiso 1 1 calc R . .
C32B C -0.34166(16) 0.15449(16) 0.14667(17) 0.0364(7) Uani 1 1 d . . .
H32B H -0.3749 0.1309 0.1648 0.044 Uiso 1 1 calc R . .
C33B C -0.13629(17) 0.20148(17) 0.17097(18) 0.0392(7) Uani 1 1 d . . .
C34B C -0.07075(17) 0.20124(18) 0.18302(18) 0.0402(7) Uani 1 1 d . . .
C35B C 0.00629(16) 0.19417(17) 0.19164(18) 0.0398(7) Uani 1 1 d . . .
C36B C 0.05061(17) 0.22459(18) 0.15909(18) 0.0410(7) Uani 1 1 d . . .
H36B H 0.0311 0.2531 0.1335 0.049 Uiso 1 1 calc R . .
C37B C 0.12440(18) 0.21341(19) 0.16383(18) 0.0446(8) Uani 1 1 d . . .
C38B C 0.15289(18) 0.1722(2) 0.20163(19) 0.0487(9) Uani 1 1 d . . .
H38B H 0.2027 0.1638 0.2041 0.058 Uiso 1 1 calc R . .
C39B C 0.10832(19) 0.14326(19) 0.23596(19) 0.0478(8) Uani 1 1 d . . .
C40B C 0.03475(18) 0.15322(18) 0.23175(18) 0.0444(8) Uani 1 1 d . . .
H40B H 0.0045 0.1331 0.2551 0.053 Uiso 1 1 calc R . .
C41B C 0.2354(2) 0.2284(3) 0.1256(2) 0.0654(11) Uani 1 1 d . . .
H41D H 0.2666 0.2445 0.1774 0.098 Uiso 1 1 calc R . .
H41E H 0.2581 0.2553 0.1007 0.098 Uiso 1 1 calc R . .
H41F H 0.2313 0.1737 0.0960 0.098 Uiso 1 1 calc R . .
C42B C 0.0986(3) 0.0712(3) 0.3058(3) 0.0762(13) Uani 1 1 d . . .
H42D H 0.0805 0.1100 0.3450 0.114 Uiso 1 1 calc R . .
H42E H 0.1286 0.0440 0.3289 0.114 Uiso 1 1 calc R . .
H42F H 0.0560 0.0353 0.2654 0.114 Uiso 1 1 calc R . .
C43B C -0.56874(17) 0.04085(17) -0.15342(19) 0.0419(7) Uani 1 1 d . . .
C44B C -0.51632(18) 0.00100(18) -0.18559(19) 0.0445(8) Uani 1 1 d . . .
H44B H -0.4658 0.0146 -0.1569 0.053 Uiso 1 1 calc R . .
C45B C -0.53600(19) -0.05769(19) -0.2581(2) 0.0477(8) Uani 1 1 d . . .
H45B H -0.4991 -0.0842 -0.2784 0.057 Uiso 1 1 calc R . .
C46B C -0.60950(19) -0.07875(18) -0.30212(19) 0.0457(8) Uani 1 1 d . . .
C47B C -0.66255(19) -0.03857(19) -0.2711(2) 0.0484(8) Uani 1 1 d . . .
H47B H -0.7129 -0.0517 -0.3003 0.058 Uiso 1 1 calc R . .
C48B C -0.64239(19) 0.01989(18) -0.1986(2) 0.0484(8) Uani 1 1 d . . .
H48B H -0.6792 0.0468 -0.1785 0.058 Uiso 1 1 calc R . .
C49B C -0.6312(2) -0.1417(2) -0.3764(2) 0.0499(8) Uani 1 1 d . . .
C50B C -0.6498(2) -0.1943(2) -0.4383(2) 0.0523(9) Uani 1 1 d . . .
C51B C -0.6746(2) -0.2577(2) -0.5119(2) 0.0582(10) Uani 1 1 d . . .
C52B C -0.7027(2) -0.2454(3) -0.5751(2) 0.0746(13) Uani 1 1 d . . .
H52B H -0.7043 -0.1952 -0.5691 0.090 Uiso 1 1 calc R . .
C53B C -0.7287(3) -0.3060(4) -0.6472(3) 0.0921(18) Uani 1 1 d . . .
C54B C -0.7263(3) -0.3776(4) -0.6557(3) 0.0862(16) Uani 1 1 d U . .
H54B H -0.7445 -0.4191 -0.7048 0.103 Uiso 1 1 calc R . .
C55B C -0.6967(2) -0.3910(3) -0.5913(3) 0.0807(15) Uani 1 1 d U . .
C56B C -0.6706(2) -0.3305(2) -0.5184(2) 0.0644(11) Uani 1 1 d . . .
H56B H -0.6510 -0.3388 -0.4750 0.077 Uiso 1 1 calc R . .
C57B C -0.7836(5) -0.3419(5) -0.7799(3) 0.162(4) Uani 1 1 d . . .
H57D H -0.7578 -0.3848 -0.7870 0.243 Uiso 1 1 calc R . .
H57E H -0.7753 -0.3216 -0.8159 0.243 Uiso 1 1 calc R . .
H57F H -0.8371 -0.3590 -0.7892 0.243 Uiso 1 1 calc R . .
C58B C -0.6652(3) -0.4799(3) -0.5455(5) 0.111(2) Uani 1 1 d . . .
H58D H -0.6125 -0.4555 -0.5249 0.166 Uiso 1 1 calc R . .
H58E H -0.6693 -0.5349 -0.5639 0.166 Uiso 1 1 calc R . .
H58F H -0.6916 -0.4606 -0.5052 0.166 Uiso 1 1 calc R . .
C59B C -0.63159(17) 0.08253(17) 0.0906(2) 0.0422(8) Uani 1 1 d . . .
C60B C -0.67754(19) 0.01100(19) 0.0491(2) 0.0539(9) Uani 1 1 d . . .
H60B H -0.6818 -0.0155 -0.0042 0.065 Uiso 1 1 calc R . .
C61B C -0.7164(2) -0.0217(2) 0.0831(3) 0.0634(11) Uani 1 1 d . . .
H61B H -0.7474 -0.0702 0.0533 0.076 Uiso 1 1 calc R . .
C62B C -0.7113(2) 0.0147(2) 0.1599(3) 0.0619(11) Uani 1 1 d . . .
C63B C -0.6658(2) 0.0877(2) 0.2035(3) 0.0581(10) Uani 1 1 d . . .
H63B H -0.6620 0.1143 0.2567 0.070 Uiso 1 1 calc R . .
C64B C -0.62720(19) 0.1194(2) 0.1677(2) 0.0499(9) Uani 1 1 d . . .
H64B H -0.5966 0.1682 0.1970 0.060 Uiso 1 1 calc R . .
C65B C -0.7528(3) -0.0210(2) 0.1936(3) 0.0782(14) Uani 1 1 d . . .
C66B C -0.7900(3) -0.0568(2) 0.2154(4) 0.0854(16) Uani 1 1 d . . .
C67B C -0.8383(3) -0.1017(3) 0.2350(3) 0.0769(13) Uani 1 1 d . . .
C68B C -0.9032(3) -0.1502(3) 0.1811(3) 0.0804(13) Uani 1 1 d . . .
H68B H -0.9154 -0.1544 0.1306 0.097 Uiso 1 1 calc R . .
C69B C -0.9491(3) -0.1917(3) 0.2035(3) 0.0898(15) Uani 1 1 d . . .
C70B C -0.9286(3) -0.1872(3) 0.2751(3) 0.0908(16) Uani 1 1 d . . .
H70B H -0.9593 -0.2177 0.2891 0.109 Uiso 1 1 calc R . .
C71B C -0.8664(3) -0.1413(3) 0.3267(3) 0.0899(15) Uani 1 1 d . . .
C72B C -0.8176(3) -0.0963(3) 0.3049(3) 0.0786(13) Uani 1 1 d . . .
H72B H -0.7725 -0.0643 0.3397 0.094 Uiso 1 1 calc R . .
C73B C -1.0355(3) -0.2502(3) 0.0805(3) 0.0885(15) Uani 1 1 d . . .
H73D H -1.0430 -0.2014 0.0806 0.133 Uiso 1 1 calc R . .
H73E H -1.0823 -0.2871 0.0538 0.133 Uiso 1 1 calc R . .
H73F H -0.9967 -0.2684 0.0543 0.133 Uiso 1 1 calc R . .
C74B C -0.8833(5) -0.1814(5) 0.4197(4) 0.148(3) Uani 1 1 d . . .
H74D H -0.9297 -0.1636 0.4287 0.221 Uiso 1 1 calc R . .
H74E H -0.8541 -0.1817 0.4664 0.221 Uiso 1 1 calc R . .
H74F H -0.8951 -0.2329 0.3781 0.221 Uiso 1 1 calc R . .
C1X C -0.9360(5) 0.0318(5) 0.4802(5) 0.072(2) Uani 0.50 1 d PU . .
H1X1 H -0.9087 0.0795 0.4845 0.087 Uiso 0.50 1 calc PR . .
H1X2 H -0.9098 -0.0096 0.4551 0.087 Uiso 0.50 1 calc PR . .
C2X C -0.9357(6) 0.0395(6) 0.5626(5) 0.078(3) Uani 0.50 1 d PU . .
H2X1 H -0.8854 0.0357 0.5870 0.094 Uiso 0.50 1 calc PR . .
H2X2 H -0.9447 0.0907 0.5935 0.094 Uiso 0.50 1 calc PR . .
O3X O -1.0097(8) 0.0164(8) 0.4346(7) 0.172(4) Uani 0.50 1 d PU . .

loop_
_atom_site_aniso_label
_atom_site_aniso_U_11
_atom_site_aniso_U_22
_atom_site_aniso_U_33
_atom_site_aniso_U_23
_atom_site_aniso_U_13
_atom_site_aniso_U_12
C1A 0.0350(16) 0.0353(16) 0.0371(16) 0.0114(13) 0.0136(13) 0.0099(13)
O1A 0.117(3) 0.0508(16) 0.0506(16) 0.0125(13) 0.0144(16) -0.0071(16)
O2A 0.0618(16) 0.0367(13) 0.0636(16) 0.0178(12) -0.0048(12) -0.0004(11)
C2A 0.0377(16) 0.0357(16) 0.0391(16) 0.0137(13) 0.0112(13) 0.0111(13)
O3A 0.0486(14) 0.0562(15) 0.0475(13) 0.0214(12) 0.0127(11) 0.0032(11)
C3A 0.0362(16) 0.0395(17) 0.0342(15) 0.0150(13) 0.0131(13) 0.0129(13)
C4A 0.0366(16) 0.0370(16) 0.0297(14) 0.0124(13) 0.0090(12) 0.0124(13)
O4A 0.0581(15) 0.0577(15) 0.0414(13) 0.0132(12) 0.0070(11) 0.0014(12)
C5A 0.0313(15) 0.0352(16) 0.0317(15) 0.0116(12) 0.0082(12) 0.0088(12)
O5A 0.0400(15) 0.081(2) 0.080(2) 0.0001(17) 0.0117(13) 0.0175(14)
C6A 0.0326(15) 0.0372(16) 0.0314(15) 0.0119(13) 0.0093(12) 0.0108(12)
C7A 0.0313(15) 0.0390(16) 0.0321(15) 0.0111(13) 0.0093(12) 0.0076(12)
O7A 0.172(4) 0.063(2) 0.088(2) 0.0252(19) -0.034(3) 0.019(2)
O8A 0.088(2) 0.075(2) 0.0544(16) 0.0344(15) -0.0055(14) 0.0168(16)
C8A 0.0341(15) 0.0367(16) 0.0327(15) 0.0130(13) 0.0103(12) 0.0108(13)
C9A 0.0317(15) 0.0360(16) 0.0290(14) 0.0108(12) 0.0070(12) 0.0088(12)
C10A 0.0311(15) 0.0382(16) 0.0307(14) 0.0125(13) 0.0093(12) 0.0090(12)
C11A 0.0390(17) 0.0358(16) 0.0385(16) 0.0118(13) 0.0117(13) 0.0101(13)
C12A 0.0430(19) 0.0429(19) 0.059(2) 0.0094(16) 0.0217(16) 0.0089(15)
C13A 0.0423(19) 0.0388(19) 0.068(2) 0.0091(17) 0.0158(17) 0.0036(15)
C14A 0.0463(19) 0.0337(17) 0.054(2) 0.0109(15) 0.0138(16) 0.0093(14)
C15A 0.0420(18) 0.0393(17) 0.0462(18) 0.0130(15) 0.0144(14) 0.0157(14)
C16A 0.0346(16) 0.0377(17) 0.0439(17) 0.0141(14) 0.0094(13) 0.0099(13)
C17A 0.0432(19) 0.0367(19) 0.059(2) 0.0142(17) 0.0121(16) 0.0093(14)
C18A 0.0432(19) 0.0386(19) 0.059(2) 0.0176(17) 0.0108(16) 0.0108(15)
C19A 0.0319(16) 0.0319(17) 0.061(2) 0.0105(15) 0.0042(15) 0.0076(13)
C20A 0.0471(19) 0.0391(18) 0.053(2) 0.0155(16) 0.0053(16) 0.0047(15)
C21A 0.061(2) 0.043(2) 0.052(2) 0.0114(17) 0.0025(17) 0.0035(17)
C22A 0.061(2) 0.039(2) 0.052(2) 0.0084(16) -0.0021(17) -0.0037(17)
C23A 0.0410(18) 0.0325(17) 0.059(2) 0.0133(16) -0.0028(15) 0.0029(14)
C24A 0.0366(17) 0.0425(19) 0.056(2) 0.0175(16) 0.0029(15) 0.0089(14)
C25A 0.114(4) 0.062(3) 0.062(3) 0.023(2) 0.019(3) -0.007(3)
C26A 0.076(3) 0.041(2) 0.078(3) 0.028(2) 0.010(2) 0.0088(19)
C27A 0.0357(16) 0.0382(16) 0.0349(15) 0.0141(13) 0.0100(13) 0.0106(13)
C28A 0.050(2) 0.051(2) 0.0435(18) 0.0215(16) 0.0180(15) 0.0223(16)
C29A 0.053(2) 0.051(2) 0.0434(18) 0.0243(16) 0.0122(15) 0.0192(16)
C30A 0.0403(17) 0.0446(18) 0.0358(16) 0.0175(14) 0.0113(13) 0.0115(14)
C31A 0.0463(19) 0.058(2) 0.0420(18) 0.0235(16) 0.0180(15) 0.0229(16)
C32A 0.0431(18) 0.053(2) 0.0404(17) 0.0242(15) 0.0134(14) 0.0177(15)
C33A 0.0420(18) 0.0430(18) 0.0428(19) 0.0206(15) 0.0101(14) 0.0131(14)
C34A 0.0461(18) 0.0439(18) 0.0410(18) 0.0211(15) 0.0117(14) 0.0158(15)
C35A 0.0453(18) 0.0428(18) 0.0432(17) 0.0248(15) 0.0132(14) 0.0189(14)
C36A 0.0474(18) 0.0405(17) 0.0351(16) 0.0176(14) 0.0099(14) 0.0159(14)
C37A 0.0408(18) 0.0438(18) 0.0482(18) 0.0259(15) 0.0132(14) 0.0106(14)
C38A 0.055(2) 0.0419(18) 0.0344(16) 0.0178(14) 0.0115(14) 0.0143(15)
C39A 0.0470(19) 0.0416(18) 0.0414(18) 0.0199(15) 0.0054(14) 0.0062(15)
C40A 0.0459(18) 0.0444(18) 0.0417(18) 0.0219(15) 0.0123(14) 0.0110(15)
C41A 0.049(2) 0.067(3) 0.059(2) 0.028(2) 0.0079(17) -0.0004(18)
C42A 0.071(3) 0.069(3) 0.051(2) 0.021(2) 0.0037(19) 0.000(2)
C43A 0.0348(16) 0.0352(16) 0.0289(14) 0.0079(12) 0.0083(12) 0.0089(12)
C44A 0.0382(17) 0.0438(18) 0.0362(16) 0.0150(14) 0.0068(13) 0.0111(14)
C45A 0.0375(17) 0.0472(19) 0.0396(17) 0.0150(15) 0.0043(13) 0.0136(14)
C46A 0.0307(16) 0.0411(17) 0.0350(16) 0.0044(14) 0.0059(12) 0.0079(13)
C47A 0.0373(17) 0.0351(16) 0.0381(16) 0.0087(13) 0.0071(13) 0.0054(13)
C48A 0.0320(16) 0.0373(16) 0.0362(16) 0.0086(13) 0.0046(12) 0.0109(13)
C49A 0.0356(19) 0.0437(18) 0.0415(17) 0.0078(14) 0.0033(14) 0.0091(14)
C50A 0.0373(19) 0.0458(19) 0.0442(18) 0.0079(15) 0.0039(14) 0.0068(15)
C51A 0.0345(18) 0.054(2) 0.0445(19) 0.0043(16) 0.0056(14) 0.0020(15)
C52A 0.0385(19) 0.054(2) 0.049(2) 0.0002(17) 0.0077(15) 0.0059(16)
C53A 0.0327(19) 0.069(3) 0.054(2) -0.004(2) 0.0069(16) 0.0044(17)
C54A 0.042(2) 0.100(4) 0.055(2) 0.003(2) 0.0186(19) -0.007(2)
C55A 0.062(3) 0.105(4) 0.055(2) 0.029(3) 0.007(2) -0.015(3)
C56A 0.046(2) 0.077(3) 0.056(2) 0.021(2) 0.0043(17) -0.0045(19)
C57A 0.059(3) 0.083(3) 0.103(4) 0.011(3) -0.003(2) 0.033(2)
O6A 0.058(3) 0.108(4) 0.074(3) 0.029(3) 0.027(3) 0.005(3)
C58A 0.091(5) 0.128(6) 0.105(5) 0.040(4) 0.051(4) 0.025(4)
O6C 0.060(5) 0.081(5) 0.075(5) 0.025(4) 0.049(4) 0.008(4)
C58C 0.089(7) 0.094(7) 0.064(6) 0.047(5) 0.026(5) 0.010(5)
C59A 0.0282(14) 0.0407(17) 0.0330(15) 0.0143(13) 0.0098(12) 0.0081(12)
C60A 0.0381(17) 0.0428(17) 0.0318(15) 0.0121(13) 0.0053(13) 0.0104(14)
C61A 0.0468(19) 0.0386(17) 0.0416(17) 0.0131(14) 0.0065(14) 0.0116(14)
C62A 0.0391(17) 0.0501(19) 0.0385(17) 0.0205(15) 0.0048(13) 0.0094(14)
C63A 0.0375(17) 0.0509(19) 0.0323(15) 0.0158(14) 0.0051(13) 0.0091(14)
C64A 0.0328(15) 0.0415(17) 0.0340(15) 0.0118(13) 0.0094(12) 0.0076(13)
C65A 0.053(2) 0.050(2) 0.0424(18) 0.0192(16) 0.0023(16) 0.0091(16)
C66A 0.062(2) 0.054(2) 0.053(2) 0.0245(18) 0.0023(18) 0.0116(18)
C67A 0.070(3) 0.055(2) 0.062(2) 0.031(2) 0.001(2) 0.0143(19)
C68A 0.118(4) 0.063(3) 0.060(3) 0.021(2) -0.012(3) 0.025(3)
C69A 0.122(4) 0.055(3) 0.077(3) 0.028(2) -0.003(3) 0.024(3)
C70A 0.098(4) 0.067(3) 0.067(3) 0.030(2) -0.010(2) 0.021(3)
C71A 0.069(3) 0.063(3) 0.062(2) 0.033(2) 0.003(2) 0.015(2)
C72A 0.050(2) 0.057(2) 0.053(2) 0.0299(18) 0.0064(16) 0.0115(17)
C73A 0.212(8) 0.069(4) 0.085(4) 0.026(3) -0.017(4) 0.024(4)
C74A 0.088(3) 0.069(3) 0.054(2) 0.028(2) 0.001(2) 0.007(2)
C1B 0.0283(15) 0.0264(14) 0.0433(16) 0.0100(13) 0.0015(12) 0.0094(12)
O1B 0.0618(16) 0.0579(16) 0.0763(18) 0.0362(14) 0.0202(14) 0.0329(13)
C2B 0.0286(15) 0.0284(15) 0.0402(16) 0.0105(13) 0.0025(12) 0.0093(12)
O2B 0.080(2) 0.0407(15) 0.096(2) 0.0141(15) 0.0079(18) 0.0013(14)
O3B 0.0351(12) 0.0570(15) 0.0609(15) 0.0135(12) 0.0155(11) 0.0091(11)
C3B 0.0278(15) 0.0258(14) 0.0440(17) 0.0108(13) 0.0020(12) 0.0083(11)
O4B 0.0635(17) 0.0655(17) 0.0612(16) 0.0270(14) 0.0112(13) 0.0376(14)
C4B 0.0310(15) 0.0282(15) 0.0488(18) 0.0106(13) 0.0056(13) 0.0124(12)
C5B 0.0313(16) 0.0280(15) 0.0465(18) 0.0075(13) 0.0015(13) 0.0104(12)
O5B 0.115(3) 0.185(5) 0.0464(19) 0.034(2) -0.0051(19) -0.047(3)
C6B 0.0312(15) 0.0299(15) 0.0431(17) 0.0092(13) 0.0010(13) 0.0096(12)
O6B 0.072(2) 0.064(2) 0.137(4) -0.023(2) 0.038(2) -0.0012(18)
C7B 0.0283(15) 0.0283(15) 0.0491(18) 0.0102(13) 0.0023(13) 0.0101(12)
O7B 0.101(3) 0.094(3) 0.097(3) 0.041(2) 0.000(2) -0.030(2)
C8B 0.0288(15) 0.0273(15) 0.0479(17) 0.0128(13) 0.0040(13) 0.0097(12)
O8B 0.118(3) 0.104(3) 0.090(3) 0.055(2) 0.007(2) -0.016(2)
C9B 0.0264(15) 0.0265(15) 0.0560(19) 0.0093(14) 0.0006(13) 0.0087(12)
C10B 0.0265(15) 0.0290(15) 0.0536(18) 0.0144(14) 0.0052(13) 0.0086(12)
C11B 0.0353(16) 0.0296(15) 0.0431(17) 0.0105(13) 0.0052(13) 0.0119(13)
C12B 0.0367(17) 0.0345(16) 0.0470(18) 0.0149(14) 0.0069(14) 0.0113(13)
C13B 0.0385(17) 0.0409(18) 0.0473(18) 0.0186(15) 0.0080(14) 0.0161(14)
C14B 0.049(2) 0.0331(17) 0.0512(19) 0.0133(15) 0.0054(15) 0.0178(15)
C15B 0.052(2) 0.0309(18) 0.081(3) 0.0132(18) -0.0079(19) 0.0089(16)
C16B 0.0430(19) 0.0360(18) 0.075(2) 0.0170(17) -0.0076(17) 0.0110(15)
C17B 0.049(2) 0.0391(19) 0.0497(19) 0.0141(15) 0.0008(15) 0.0129(15)
C18B 0.053(2) 0.0354(18) 0.0434(18) 0.0117(14) 0.0024(15) 0.0135(15)
C19B 0.059(2) 0.0317(16) 0.0404(17) 0.0142(14) 0.0144(15) 0.0161(15)
C20B 0.054(2) 0.0363(17) 0.0386(17) 0.0152(14) 0.0125(15) 0.0165(15)
C21B 0.061(2) 0.0418(19) 0.053(2) 0.0256(16) 0.0225(17) 0.0199(17)
C22B 0.063(2) 0.040(2) 0.073(2) 0.0270(18) 0.024(2) 0.0236(17)
C23B 0.076(3) 0.0283(17) 0.057(2) 0.0118(16) 0.0217(19) 0.0050(17)
C24B 0.060(2) 0.0404(19) 0.0467(19) 0.0170(16) 0.0099(16) 0.0116(16)
C25B 0.059(2) 0.069(3) 0.071(3) 0.029(2) 0.006(2) 0.018(2)
C26B 0.090(4) 0.054(3) 0.088(3) 0.027(2) 0.006(3) 0.006(2)
C27B 0.0284(15) 0.0261(14) 0.0401(16) 0.0085(12) 0.0048(12) 0.0087(12)
C28B 0.0326(16) 0.0405(17) 0.0455(17) 0.0184(14) 0.0033(13) 0.0093(13)
C29B 0.0315(16) 0.0410(17) 0.0465(18) 0.0182(15) 0.0080(13) 0.0068(13)
C30B 0.0293(15) 0.0327(15) 0.0407(16) 0.0084(13) 0.0039(12) 0.0096(12)
C31B 0.0331(16) 0.0320(15) 0.0423(17) 0.0129(13) 0.0029(13) 0.0085(12)
C32B 0.0302(15) 0.0288(15) 0.0444(17) 0.0122(13) 0.0052(13) 0.0064(12)
C33B 0.0351(18) 0.0339(16) 0.0417(17) 0.0114(13) 0.0050(13) 0.0078(13)
C34B 0.0330(18) 0.0369(17) 0.0428(17) 0.0115(14) 0.0050(13) 0.0083(13)
C35B 0.0292(15) 0.0337(16) 0.0419(17) 0.0045(13) 0.0025(13) 0.0089(12)
C36B 0.0323(16) 0.0392(17) 0.0420(17) 0.0095(14) 0.0053(13) 0.0115(13)
C37B 0.0336(17) 0.0424(18) 0.0402(17) 0.0026(14) 0.0060(14) 0.0060(14)
C38B 0.0325(17) 0.052(2) 0.0456(18) 0.0059(16) 0.0052(14) 0.0193(15)
C39B 0.0434(19) 0.0430(18) 0.0438(18) 0.0083(15) 0.0016(15) 0.0194(15)
C40B 0.0411(18) 0.0405(18) 0.0430(18) 0.0105(14) 0.0072(14) 0.0137(14)
C41B 0.0341(19) 0.078(3) 0.060(2) 0.006(2) 0.0122(16) 0.0097(18)
C42B 0.090(3) 0.071(3) 0.075(3) 0.037(2) 0.017(3) 0.042(3)
C43B 0.0368(17) 0.0279(15) 0.0494(18) 0.0090(14) 0.0014(14) 0.0097(13)
C44B 0.0352(17) 0.0375(17) 0.0478(18) 0.0099(15) 0.0010(14) 0.0084(13)
C45B 0.0442(19) 0.0410(18) 0.0502(19) 0.0126(15) 0.0088(15) 0.0143(15)
C46B 0.0469(19) 0.0338(17) 0.0445(18) 0.0093(14) 0.0035(15) 0.0072(14)
C47B 0.0406(18) 0.0403(18) 0.0491(19) 0.0103(15) -0.0006(15) 0.0071(14)
C48B 0.0404(18) 0.0354(17) 0.052(2) 0.0063(15) 0.0000(15) 0.0119(14)
C49B 0.0461(19) 0.047(2) 0.045(2) 0.0132(17) 0.0031(15) 0.0089(16)
C50B 0.0439(19) 0.054(2) 0.047(2) 0.0130(18) 0.0061(16) 0.0089(16)
C51B 0.0427(19) 0.064(3) 0.0408(19) -0.0002(17) 0.0087(15) 0.0003(17)
C52B 0.060(3) 0.093(3) 0.046(2) 0.014(2) 0.0072(19) -0.011(2)
C53B 0.068(3) 0.123(5) 0.045(2) 0.007(3) 0.013(2) -0.028(3)
C54B 0.065(3) 0.102(4) 0.047(2) -0.009(2) 0.026(2) -0.013(3)
C55B 0.050(2) 0.063(3) 0.090(3) -0.008(2) 0.032(2) -0.0048(19)
C56B 0.0396(19) 0.061(3) 0.059(2) -0.0056(19) 0.0152(17) 0.0009(17)
C57B 0.155(7) 0.206(8) 0.052(3) 0.019(4) 0.005(4) -0.089(6)
C58B 0.076(4) 0.047(3) 0.177(7) 0.010(4) 0.049(4) 0.008(2)
C59B 0.0284(15) 0.0325(16) 0.062(2) 0.0174(15) 0.0087(14) 0.0123(13)
C60B 0.0372(18) 0.0357(18) 0.081(3) 0.0161(18) 0.0196(17) 0.0091(14)
C61B 0.052(2) 0.0360(19) 0.094(3) 0.014(2) 0.031(2) 0.0085(16)
C62B 0.047(2) 0.045(2) 0.110(4) 0.044(2) 0.032(2) 0.0153(17)
C63B 0.046(2) 0.054(2) 0.078(3) 0.033(2) 0.0161(19) 0.0115(17)
C64B 0.0364(18) 0.0412(19) 0.073(2) 0.0286(18) 0.0103(16) 0.0035(14)
C65B 0.075(3) 0.046(2) 0.125(4) 0.034(3) 0.053(3) 0.019(2)
C66B 0.093(3) 0.048(2) 0.139(5) 0.044(3) 0.069(3) 0.021(2)
C67B 0.088(3) 0.061(3) 0.087(3) 0.032(3) 0.034(3) 0.018(2)
C68B 0.095(4) 0.058(3) 0.088(3) 0.032(3) 0.032(3) -0.001(2)
C69B 0.099(4) 0.079(3) 0.080(3) 0.031(3) 0.014(3) 0.001(3)
C70B 0.101(4) 0.080(3) 0.078(3) 0.037(3) 0.002(3) -0.016(3)
C71B 0.105(4) 0.091(4) 0.071(3) 0.044(3) 0.005(3) -0.001(3)
C72B 0.083(3) 0.064(3) 0.085(3) 0.033(3) 0.016(3) 0.009(2)
C73B 0.107(4) 0.082(3) 0.068(3) 0.029(3) 0.016(3) 0.014(3)
C74B 0.186(8) 0.148(6) 0.108(5) 0.084(5) 0.003(5) -0.038(6)
C1X 0.075(5) 0.068(5) 0.066(4) 0.027(4) 0.007(4) 0.013(4)
C2X 0.093(5) 0.073(5) 0.067(5) 0.038(4) 0.006(4) 0.003(4)
O3X 0.178(8) 0.194(8) 0.152(7) 0.088(6) 0.030(6) 0.033(6)

loop_
_atom_type_symbol
_atom_type_description
_atom_type_scat_dispersion_real
_atom_type_scat_dispersion_imag
_atom_type_scat_source
C C 0.0181 0.0091 'International Tables Vol C Tables 4.2.6.8 and 6.1.1.4'
H H 0.0000 0.0000 'International Tables Vol C Tables 4.2.6.8 and 6.1.1.4'
O O 0.0492 0.0322 'International Tables Vol C Tables 4.2.6.8 and 6.1.1.4'

loop_
_geom_angle_atom_site_label_1
_geom_angle_atom_site_label_2
_geom_angle_atom_site_label_3
_geom_angle
_geom_angle_site_symmetry_1
_geom_angle_site_symmetry_3
C6A C1A C11A 112.4(2) . .
C6A C1A C7A 108.6(2) . .
C11A C1A C7A 106.6(2) . .
C6A C1A C2A 108.2(2) . .
C11A C1A C2A 112.1(3) . .
C7A C1A C2A 108.8(2) . .
C21A O1A C25A 118.0(3) . .
C23A O2A C26A 117.8(3) . .
C1A C2A C3A 110.5(2) . .
C1A C2A H2A1 109.6 . .
C3A C2A H2A1 109.6 . .
C1A C2A H2A2 109.6 . .
C3A C2A H2A2 109.6 . .
H2A1 C2A H2A2 108.1 . .
C37A O3A C41A 117.4(3) . .
C27A C3A C8A 111.5(2) . .
C27A C3A C4A 109.3(2) . .
C8A C3A C4A 108.5(2) . .
C27A C3A C2A 110.0(3) . .
C8A C3A C2A 108.6(2) . .
C4A C3A C2A 108.8(2) . .
C5A C4A C3A 111.4(2) . .
C5A C4A H4A1 109.4 . .
C3A C4A H4A1 109.4 . .
C5A C4A H4A2 109.4 . .
C3A C4A H4A2 109.4 . .
H4A1 C4A H4A2 108.0 . .
C39A O4A C42A 116.4(3) . .
C43A C5A C4A 112.1(2) . .
C43A C5A C9A 112.1(2) . .
C4A C5A C9A 108.2(2) . .
C43A C5A C6A 107.9(2) . .
C4A C5A C6A 108.4(2) . .
C9A C5A C6A 107.9(2) . .
C53A O5A C57A 117.8(4) . .
C1A C6A C5A 112.1(2) . .
C1A C6A H6A1 109.2 . .
C5A C6A H6A1 109.2 . .
C1A C6A H6A2 109.2 . .
C5A C6A H6A2 109.2 . .
H6A1 C6A H6A2 107.9 . .
C10A C7A C1A 111.8(2) . .
C10A C7A H7A1 109.3 . .
C1A C7A H7A1 109.3 . .
C10A C7A H7A2 109.3 . .
C1A C7A H7A2 109.3 . .
H7A1 C7A H7A2 107.9 . .
C69A O7A C73A 117.5(4) . .
C71A O8A C74A 118.0(3) . .
C10A C8A C3A 110.9(2) . .
C10A C8A H8A1 109.5 . .
C3A C8A H8A1 109.5 . .
C10A C8A H8A2 109.5 . .
C3A C8A H8A2 109.5 . .
H8A1 C8A H8A2 108.0 . .
C5A C9A C10A 111.6(2) . .
C5A C9A H9A1 109.3 . .
C10A C9A H9A1 109.3 . .
C5A C9A H9A2 109.3 . .
C10A C9A H9A2 109.3 . .
H9A1 C9A H9A2 108.0 . .
C7A C10A C59A 110.9(2) . .
C7A C10A C8A 108.4(2) . .
C59A C10A C8A 111.4(2) . .
C7A C10A C9A 108.7(2) . .
C59A C10A C9A 108.7(2) . .
C8A C10A C9A 108.7(2) . .
C12A C11A C16A 117.0(3) . .
C12A C11A C1A 120.2(3) . .
C16A C11A C1A 122.4(3) . .
C13A C12A C11A 122.1(3) . .
C13A C12A H12A 119.0 . .
C11A C12A H12A 119.0 . .
C12A C13A C14A 120.5(3) . .
C12A C13A H13A 119.8 . .
C14A C13A H13A 119.8 . .
C15A C14A C13A 118.0(3) . .
C15A C14A C17A 120.8(3) . .
C13A C14A C17A 121.2(3) . .
C16A C15A C14A 121.2(3) . .
C16A C15A H15A 119.4 . .
C14A C15A H15A 119.4 . .
C15A C16A C11A 121.1(3) . .
C15A C16A H16A 119.4 . .
C11A C16A H16A 119.4 . .
C18A C17A C14A 177.8(4) . .
C17A C18A C19A 176.7(4) . .
C20A C19A C24A 121.6(3) . .
C20A C19A C18A 119.0(3) . .
C24A C19A C18A 119.4(3) . .
C21A C20A C19A 119.3(3) . .
C21A C20A H20A 120.4 . .
C19A C20A H20A 120.4 . .
O1A C21A C22A 116.0(3) . .
O1A C21A C20A 123.8(4) . .
C22A C21A C20A 120.2(4) . .
C21A C22A C23A 120.7(3) . .
C21A C22A H22A 119.7 . .
C23A C22A H22A 119.7 . .
O2A C23A C22A 115.8(3) . .
O2A C23A C24A 123.8(4) . .
C22A C23A C24A 120.4(3) . .
C23A C24A C19A 117.8(4) . .
C23A C24A H24A 121.1 . .
C19A C24A H24A 121.1 . .
O1A C25A H25A 109.5 . .
O1A C25A H25B 109.5 . .
H25A C25A H25B 109.5 . .
O1A C25A H25C 109.5 . .
H25A C25A H25C 109.5 . .
H25B C25A H25C 109.5 . .
O2A C26A H26A 109.5 . .
O2A C26A H26B 109.5 . .
H26A C26A H26B 109.5 . .
O2A C26A H26C 109.5 . .
H26A C26A H26C 109.5 . .
H26B C26A H26C 109.5 . .
C28A C27A C32A 117.6(3) . .
C28A C27A C3A 120.1(3) . .
C32A C27A C3A 122.2(3) . .
C29A C28A C27A 121.8(3) . .
C29A C28A H28A 119.1 . .
C27A C28A H28A 119.1 . .
C28A C29A C30A 120.7(3) . .
C28A C29A H29A 119.7 . .
C30A C29A H29A 119.7 . .
C29A C30A C31A 117.6(3) . .
C29A C30A C33A 122.6(3) . .
C31A C30A C33A 119.8(3) . .
C32A C31A C30A 121.3(3) . .
C32A C31A H31A 119.3 . .
C30A C31A H31A 119.3 . .
C31A C32A C27A 120.9(3) . .
C31A C32A H32A 119.6 . .
C27A C32A H32A 119.6 . .
C34A C33A C30A 175.5(3) . .
C33A C34A C35A 175.7(3) . .
C40A C35A C36A 121.1(3) . .
C40A C35A C34A 120.5(3) . .
C36A C35A C34A 118.4(3) . .
C37A C36A C35A 118.3(3) . .
C37A C36A H36A 120.8 . .
C35A C36A H36A 120.8 . .
O3A C37A C36A 123.7(3) . .
O3A C37A C38A 115.5(3) . .
C36A C37A C38A 120.8(3) . .
C39A C38A C37A 119.6(3) . .
C39A C38A H38A 120.2 . .
C37A C38A H38A 120.2 . .
C38A C39A O4A 123.6(3) . .
C38A C39A C40A 120.4(3) . .
O4A C39A C40A 116.0(3) . .
C35A C40A C39A 119.8(3) . .
C35A C40A H40A 120.1 . .
C39A C40A H40A 120.1 . .
O3A C41A H41A 109.5 . .
O3A C41A H41B 109.5 . .
H41A C41A H41B 109.5 . .
O3A C41A H41C 109.5 . .
H41A C41A H41C 109.5 . .
H41B C41A H41C 109.5 . .
O4A C42A H42A 109.5 . .
O4A C42A H42B 109.5 . .
H42A C42A H42B 109.5 . .
O4A C42A H42C 109.5 . .
H42A C42A H42C 109.5 . .
H42B C42A H42C 109.5 . .
C48A C43A C44A 116.9(3) . .
C48A C43A C5A 122.9(3) . .
C44A C43A C5A 120.1(3) . .
C45A C44A C43A 121.8(3) . .
C45A C44A H44A 119.1 . .
C43A C44A H44A 119.1 . .
C44A C45A C46A 121.0(3) . .
C44A C45A H45A 119.5 . .
C46A C45A H45A 119.5 . .
C45A C46A C47A 118.2(3) . .
C45A C46A C49A 121.5(3) . .
C47A C46A C49A 120.2(3) . .
C48A C47A C46A 120.5(3) . .
C48A C47A H47A 119.8 . .
C46A C47A H47A 119.8 . .
C47A C48A C43A 121.6(3) . .
C47A C48A H48A 119.2 . .
C43A C48A H48A 119.2 . .
C50A C49A C46A 176.3(4) . .
C49A C50A C51A 176.0(4) . .
C56A C51A C52A 121.5(4) . .
C56A C51A C50A 119.7(4) . .
C52A C51A C50A 118.8(4) . .
C53A C52A C51A 118.1(4) . .
C53A C52A H52A 120.9 . .
C51A C52A H52A 120.9 . .
O5A C53A C54A 115.9(4) . .
O5A C53A C52A 123.4(5) . .
C54A C53A C52A 120.7(4) . .
C55A C54A C53A 119.9(4) . .
C55A C54A H54A 120.1 . .
C53A C54A H54A 120.1 . .
C56A C55A C54A 121.3(4) . .
C56A C55A O6C 136.1(6) . .
C54A C55A O6C 101.6(6) . .
C56A C55A O6A 108.4(5) . .
C54A C55A O6A 129.8(4) . .
O6C C55A O6A 33.1(4) . .
C55A C56A C51A 118.5(4) . .
C55A C56A H56A 120.7 . .
C51A C56A H56A 120.7 . .
O5A C57A H57A 109.5 . .
O5A C57A H57B 109.5 . .
H57A C57A H57B 109.5 . .
O5A C57A H57C 109.5 . .
H57A C57A H57C 109.5 . .
H57B C57A H57C 109.5 . .
C58A O6A C55A 113.0(6) . .
O6A C58A H58A 109.5 . .
O6A C58A H58B 109.5 . .
H58A C58A H58B 109.5 . .
O6A C58A H58C 109.5 . .
H58A C58A H58C 109.5 . .
H58B C58A H58C 109.5 . .
C55A O6C C58C 106.3(9) . .
O6C C58C H58G 109.5 . .
O6C C58C H58H 109.5 . .
H58G C58C H58H 109.5 . .
O6C C58C H58I 109.5 . .
H58G C58C H58I 109.5 . .
H58H C58C H58I 109.5 . .
C64A C59A C60A 117.2(3) . .
C64A C59A C10A 122.5(3) . .
C60A C59A C10A 120.1(3) . .
C61A C60A C59A 121.6(3) . .
C61A C60A H60A 119.2 . .
C59A C60A H60A 119.2 . .
C60A C61A C62A 120.4(3) . .
C60A C61A H61A 119.8 . .
C62A C61A H61A 119.8 . .
C63A C62A C61A 118.3(3) . .
C63A C62A C65A 120.0(3) . .
C61A C62A C65A 121.7(3) . .
C64A C63A C62A 120.9(3) . .
C64A C63A H63A 119.6 . .
C62A C63A H63A 119.6 . .
C63A C64A C59A 121.6(3) . .
C63A C64A H64A 119.2 . .
C59A C64A H64A 119.2 . .
C66A C65A C62A 175.3(4) . .
C65A C66A C67A 177.6(5) . .
C72A C67A C68A 120.7(4) . .
C72A C67A C66A 120.1(4) . .
C68A C67A C66A 119.1(4) . .
C67A C68A C69A 118.8(4) . .
C67A C68A H68A 120.6 . .
C69A C68A H68A 120.6 . .
C70A C69A O7A 115.7(4) . .
C70A C69A C68A 120.7(4) . .
O7A C69A C68A 123.6(4) . .
C69A C70A C71A 120.7(4) . .
C69A C70A H70A 119.7 . .
C71A C70A H70A 119.7 . .
O8A C71A C70A 116.2(4) . .
O8A C71A C72A 123.9(4) . .
C70A C71A C72A 119.9(4) . .
C67A C72A C71A 119.1(4) . .
C67A C72A H72A 120.5 . .
C71A C72A H72A 120.5 . .
O7A C73A H73A 109.5 . .
O7A C73A H73B 109.5 . .
H73A C73A H73B 109.5 . .
O7A C73A H73C 109.5 . .
H73A C73A H73C 109.5 . .
H73B C73A H73C 109.5 . .
O8A C74A H74A 109.5 . .
O8A C74A H74B 109.5 . .
H74A C74A H74B 109.5 . .
O8A C74A H74C 109.5 . .
H74A C74A H74C 109.5 . .
H74B C74A H74C 109.5 . .
C11B C1B C7B 109.3(2) . .
C11B C1B C2B 111.4(2) . .
C7B C1B C2B 108.5(2) . .
C11B C1B C6B 110.1(2) . .
C7B C1B C6B 109.2(2) . .
C2B C1B C6B 108.4(2) . .
C21B O1B C25B 117.4(3) . .
C1B C2B C3B 111.1(2) . .
C1B C2B H2B1 109.4 . .
C3B C2B H2B1 109.4 . .
C1B C2B H2B2 109.4 . .
C3B C2B H2B2 109.4 . .
H2B1 C2B H2B2 108.0 . .
C26B O2B C23B 116.7(3) . .
C37B O3B C41B 116.9(3) . .
C8B C3B C27B 112.5(2) . .
C8B C3B C4B 108.9(2) . .
C27B C3B C4B 108.1(2) . .
C8B C3B C2B 108.1(2) . .
C27B C3B C2B 110.2(2) . .
C4B C3B C2B 108.9(2) . .
C39B O4B C42B 117.2(3) . .
C5B C4B C3B 111.4(2) . .
C5B C4B H4B1 109.4 . .
C3B C4B H4B1 109.4 . .
C5B C4B H4B2 109.4 . .
C3B C4B H4B2 109.4 . .
H4B1 C4B H4B2 108.0 . .
C43B C5B C9B 106.7(2) . .
C43B C5B C4B 112.5(2) . .
C9B C5B C4B 108.3(3) . .
C43B C5B C6B 112.4(3) . .
C9B C5B C6B 109.0(2) . .
C4B C5B C6B 107.9(2) . .
C57B O5B C53B 119.3(6) . .
C1B C6B C5B 110.9(3) . .
C1B C6B H6B1 109.5 . .
C5B C6B H6B1 109.5 . .
C1B C6B H6B2 109.5 . .
C5B C6B H6B2 109.5 . .
H6B1 C6B H6B2 108.0 . .
C55B O6B C58B 117.7(4) . .
C1B C7B C10B 111.5(2) . .
C1B C7B H7B1 109.3 . .
C10B C7B H7B1 109.3 . .
C1B C7B H7B2 109.3 . .
C10B C7B H7B2 109.3 . .
H7B1 C7B H7B2 108.0 . .
C69B O7B C73B 119.1(4) . .
C3B C8B C10B 111.5(3) . .
C3B C8B H8B1 109.3 . .
C10B C8B H8B1 109.3 . .
C3B C8B H8B2 109.3 . .
C10B C8B H8B2 109.3 . .
H8B1 C8B H8B2 108.0 . .
C71B O8B C74B 114.1(5) . .
C10B C9B C5B 112.6(2) . .
C10B C9B H9B1 109.1 . .
C5B C9B H9B1 109.1 . .
C10B C9B H9B2 109.1 . .
C5B C9B H9B2 109.1 . .
H9B1 C9B H9B2 107.8 . .
C59B C10B C9B 111.2(3) . .
C59B C10B C7B 111.4(2) . .
C9B C10B C7B 107.6(3) . .
C59B C10B C8B 110.0(3) . .
C9B C10B C8B 108.3(2) . .
C7B C10B C8B 108.3(2) . .
C16B C11B C12B 116.9(3) . .
C16B C11B C1B 123.0(3) . .
C12B C11B C1B 120.1(3) . .
C13B C12B C11B 121.8(3) . .
C13B C12B H12B 119.1 . .
C11B C12B H12B 119.1 . .
C12B C13B C14B 120.0(3) . .
C12B C13B H13B 120.0 . .
C14B C13B H13B 120.0 . .
C15B C14B C13B 118.5(3) . .
C15B C14B C17B 119.8(3) . .
C13B C14B C17B 121.7(3) . .
C14B C15B C16B 120.8(3) . .
C14B C15B H15B 119.6 . .
C16B C15B H15B 119.6 . .
C11B C16B C15B 122.0(3) . .
C11B C16B H16B 119.0 . .
C15B C16B H16B 119.0 . .
C18B C17B C14B 178.5(4) . .
C17B C18B C19B 178.3(4) . .
C20B C19B C24B 120.9(3) . .
C20B C19B C18B 119.0(3) . .
C24B C19B C18B 120.1(3) . .
C21B C20B C19B 119.2(3) . .
C21B C20B H20B 120.4 . .
C19B C20B H20B 120.4 . .
C22B C21B O1B 116.5(3) . .
C22B C21B C20B 120.3(3) . .
O1B C21B C20B 123.2(3) . .
C21B C22B C23B 120.8(3) . .
C21B C22B H22B 119.6 . .
C23B C22B H22B 119.6 . .
O2B C23B C22B 115.8(3) . .
O2B C23B C24B 123.9(4) . .
C22B C23B C24B 120.3(3) . .
C19B C24B C23B 118.5(3) . .
C19B C24B H24B 120.7 . .
C23B C24B H24B 120.7 . .
O1B C25B H25D 109.5 . .
O1B C25B H25E 109.5 . .
H25D C25B H25E 109.5 . .
O1B C25B H25F 109.5 . .
H25D C25B H25F 109.5 . .
H25E C25B H25F 109.5 . .
O2B C26B H26D 109.5 . .
O2B C26B H26E 109.5 . .
H26D C26B H26E 109.5 . .
O2B C26B H26F 109.5 . .
H26D C26B H26F 109.5 . .
H26E C26B H26F 109.5 . .
C32B C27B C28B 117.4(3) . .
C32B C27B C3B 123.2(3) . .
C28B C27B C3B 119.3(3) . .
C29B C28B C27B 121.8(3) . .
C29B C28B H28B 119.1 . .
C27B C28B H28B 119.1 . .
C28B C29B C30B 120.1(3) . .
C28B C29B H29B 119.9 . .
C30B C29B H29B 119.9 . .
C31B C30B C29B 118.9(3) . .
C31B C30B C33B 122.3(3) . .
C29B C30B C33B 118.8(3) . .
C30B C31B C32B 120.4(3) . .
C30B C31B H31B 119.8 . .
C32B C31B H31B 119.8 . .
C27B C32B C31B 121.3(3) . .
C27B C32B H32B 119.4 . .
C31B C32B H32B 119.4 . .
C34B C33B C30B 174.4(3) . .
C33B C34B C35B 174.7(3) . .
C36B C35B C40B 120.9(3) . .
C36B C35B C34B 120.3(3) . .
C40B C35B C34B 118.7(3) . .
C35B C36B C37B 119.9(3) . .
C35B C36B H36B 120.0 . .
C37B C36B H36B 120.0 . .
O3B C37B C38B 124.8(3) . .
O3B C37B C36B 115.2(3) . .
C38B C37B C36B 120.0(3) . .
C37B C38B C39B 119.7(3) . .
C37B C38B H38B 120.2 . .
C39B C38B H38B 120.2 . .
O4B C39B C40B 123.7(4) . .
O4B C39B C38B 114.9(3) . .
C40B C39B C38B 121.4(3) . .
C39B C40B C35B 118.0(3) . .
C39B C40B H40B 121.0 . .
C35B C40B H40B 121.0 . .
O3B C41B H41D 109.5 . .
O3B C41B H41E 109.5 . .
H41D C41B H41E 109.5 . .
O3B C41B H41F 109.5 . .
H41D C41B H41F 109.5 . .
H41E C41B H41F 109.5 . .
O4B C42B H42D 109.5 . .
O4B C42B H42E 109.5 . .
H42D C42B H42E 109.5 . .
O4B C42B H42F 109.5 . .
H42D C42B H42F 109.5 . .
H42E C42B H42F 109.5 . .
C44B C43B C48B 117.3(3) . .
C44B C43B C5B 123.0(3) . .
C48B C43B C5B 119.4(3) . .
C45B C44B C43B 121.5(3) . .
C45B C44B H44B 119.2 . .
C43B C44B H44B 119.2 . .
C44B C45B C46B 120.8(3) . .
C44B C45B H45B 119.6 . .
C46B C45B H45B 119.6 . .
C45B C46B C47B 118.4(3) . .
C45B C46B C49B 121.2(3) . .
C47B C46B C49B 120.3(3) . .
C48B C47B C46B 120.4(3) . .
C48B C47B H47B 119.8 . .
C46B C47B H47B 119.8 . .
C47B C48B C43B 121.6(3) . .
C47B C48B H48B 119.2 . .
C43B C48B H48B 119.2 . .
C50B C49B C46B 179.4(4) . .
C49B C50B C51B 178.1(4) . .
C52B C51B C56B 121.4(4) . .
C52B C51B C50B 119.1(4) . .
C56B C51B C50B 119.4(4) . .
C53B C52B C51B 120.6(5) . .
C53B C52B H52B 119.7 . .
C51B C52B H52B 119.7 . .
C54B C53B C52B 119.7(5) . .
C54B C53B O5B 125.7(5) . .
C52B C53B O5B 114.6(6) . .
C53B C54B C55B 120.4(4) . .
C53B C54B H54B 119.8 . .
C55B C54B H54B 119.8 . .
O6B C55B C56B 124.2(6) . .
O6B C55B C54B 115.3(5) . .
C56B C55B C54B 120.5(5) . .
C51B C56B C55B 117.5(5) . .
C51B C56B H56B 121.3 . .
C55B C56B H56B 121.3 . .
O5B C57B H57D 109.5 . .
O5B C57B H57E 109.5 . .
H57D C57B H57E 109.5 . .
O5B C57B H57F 109.5 . .
H57D C57B H57F 109.5 . .
H57E C57B H57F 109.5 . .
O6B C58B H58D 109.5 . .
O6B C58B H58E 109.5 . .
H58D C58B H58E 109.5 . .
O6B C58B H58F 109.5 . .
H58D C58B H58F 109.5 . .
H58E C58B H58F 109.5 . .
C64B C59B C60B 117.5(3) . .
C64B C59B C10B 120.5(3) . .
C60B C59B C10B 122.0(3) . .
C61B C60B C59B 121.7(4) . .
C61B C60B H60B 119.1 . .
C59B C60B H60B 119.1 . .
C60B C61B C62B 120.6(4) . .
C60B C61B H61B 119.7 . .
C62B C61B H61B 119.7 . .
C61B C62B C63B 119.0(4) . .
C61B C62B C65B 119.2(4) . .
C63B C62B C65B 121.8(4) . .
C64B C63B C62B 119.1(4) . .
C64B C63B H63B 120.4 . .
C62B C63B H63B 120.4 . .
C63B C64B C59B 122.0(3) . .
C63B C64B H64B 119.0 . .
C59B C64B H64B 119.0 . .
C66B C65B C62B 173.9(6) . .
C65B C66B C67B 175.2(7) . .
C72B C67B C68B 123.0(5) . .
C72B C67B C66B 116.4(5) . .
C68B C67B C66B 120.6(5) . .
C69B C68B C67B 118.3(5) . .
C69B C68B H68B 120.8 . .
C67B C68B H68B 120.8 . .
C70B C69B O7B 116.9(5) . .
C70B C69B C68B 119.5(5) . .
O7B C69B C68B 123.6(5) . .
C71B C70B C69B 122.3(5) . .
C71B C70B H70B 118.8 . .
C69B C70B H70B 118.8 . .
C70B C71B O8B 128.0(5) . .
C70B C71B C72B 119.2(5) . .
O8B C71B C72B 112.8(5) . .
C67B C72B C71B 117.5(5) . .
C67B C72B H72B 121.2 . .
C71B C72B H72B 121.2 . .
O7B C73B H73D 109.5 . .
O7B C73B H73E 109.5 . .
H73D C73B H73E 109.5 . .
O7B C73B H73F 109.5 . .
H73D C73B H73F 109.5 . .
H73E C73B H73F 109.5 . .
O8B C74B H74D 109.5 . .
O8B C74B H74E 109.5 . .
H74D C74B H74E 109.5 . .
O8B C74B H74F 109.5 . .
H74D C74B H74F 109.5 . .
H74E C74B H74F 109.5 . .
O3X C1X C2X 111.4(9) . .
O3X C1X H1X1 109.3 . .
C2X C1X H1X1 109.3 . .
O3X C1X H1X2 109.3 . .
C2X C1X H1X2 109.3 . .
H1X1 C1X H1X2 108.0 . .
O3X C2X C1X 115.5(9) 2_356 .
O3X C2X H2X1 108.4 2_356 .
C1X C2X H2X1 108.4 . .
O3X C2X H2X2 108.4 2_356 .
C1X C2X H2X2 108.4 . .
H2X1 C2X H2X2 107.5 . .
C1X O3X C2X 117.6(10) . 2_356

loop_
_geom_bond_atom_site_label_1
_geom_bond_atom_site_label_2
_geom_bond_distance
_geom_bond_site_symmetry_2
C1A C6A 1.532(4) .
C1A C11A 1.533(4) .
C1A C7A 1.540(4) .
C1A C2A 1.545(4) .
O1A C21A 1.365(5) .
O1A C25A 1.437(5) .
O2A C23A 1.366(4) .
O2A C26A 1.403(5) .
C2A C3A 1.558(4) .
C2A H2A1 0.9900 .
C2A H2A2 0.9900 .
O3A C37A 1.362(4) .
O3A C41A 1.411(4) .
C3A C27A 1.524(4) .
C3A C8A 1.546(4) .
C3A C4A 1.551(4) .
C4A C5A 1.535(4) .
C4A H4A1 0.9900 .
C4A H4A2 0.9900 .
O4A C39A 1.370(4) .
O4A C42A 1.403(5) .
C5A C43A 1.526(4) .
C5A C9A 1.540(4) .
C5A C6A 1.553(4) .
O5A C53A 1.359(5) .
O5A C57A 1.432(7) .
C6A H6A1 0.9900 .
C6A H6A2 0.9900 .
C7A C10A 1.530(4) .
C7A H7A1 0.9900 .
C7A H7A2 0.9900 .
O7A C69A 1.373(6) .
O7A C73A 1.463(7) .
O8A C71A 1.361(5) .
O8A C74A 1.423(5) .
C8A C10A 1.543(4) .
C8A H8A1 0.9900 .
C8A H8A2 0.9900 .
C9A C10A 1.543(4) .
C9A H9A1 0.9900 .
C9A H9A2 0.9900 .
C10A C59A 1.534(4) .
C11A C12A 1.393(5) .
C11A C16A 1.399(4) .
C12A C13A 1.376(5) .
C12A H12A 0.9500 .
C13A C14A 1.397(5) .
C13A H13A 0.9500 .
C14A C15A 1.390(5) .
C14A C17A 1.436(5) .
C15A C16A 1.381(4) .
C15A H15A 0.9500 .
C16A H16A 0.9500 .
C17A C18A 1.199(5) .
C18A C19A 1.443(5) .
C19A C20A 1.385(5) .
C19A C24A 1.403(5) .
C20A C21A 1.381(5) .
C20A H20A 0.9500 .
C21A C22A 1.380(5) .
C22A C23A 1.386(6) .
C22A H22A 0.9500 .
C23A C24A 1.397(5) .
C24A H24A 0.9500 .
C25A H25A 0.9800 .
C25A H25B 0.9800 .
C25A H25C 0.9800 .
C26A H26A 0.9800 .
C26A H26B 0.9800 .
C26A H26C 0.9800 .
C27A C28A 1.387(4) .
C27A C32A 1.393(4) .
C28A C29A 1.384(5) .
C28A H28A 0.9500 .
C29A C30A 1.387(5) .
C29A H29A 0.9500 .
C30A C31A 1.404(5) .
C30A C33A 1.434(5) .
C31A C32A 1.378(5) .
C31A H31A 0.9500 .
C32A H32A 0.9500 .
C33A C34A 1.199(5) .
C34A C35A 1.442(5) .
C35A C40A 1.377(5) .
C35A C36A 1.394(5) .
C36A C37A 1.388(5) .
C36A H36A 0.9500 .
C37A C38A 1.404(5) .
C38A C39A 1.365(5) .
C38A H38A 0.9500 .
C39A C40A 1.393(5) .
C40A H40A 0.9500 .
C41A H41A 0.9800 .
C41A H41B 0.9800 .
C41A H41C 0.9800 .
C42A H42A 0.9800 .
C42A H42B 0.9800 .
C42A H42C 0.9800 .
C43A C48A 1.395(5) .
C43A C44A 1.401(4) .
C44A C45A 1.377(5) .
C44A H44A 0.9500 .
C45A C46A 1.386(5) .
C45A H45A 0.9500 .
C46A C47A 1.400(4) .
C46A C49A 1.437(5) .
C47A C48A 1.388(4) .
C47A H47A 0.9500 .
C48A H48A 0.9500 .
C49A C50A 1.197(5) .
C50A C51A 1.435(5) .
C51A C56A 1.388(6) .
C51A C52A 1.411(5) .
C52A C53A 1.390(5) .
C52A H52A 0.9500 .
C53A C54A 1.385(7) .
C54A C55A 1.383(7) .
C54A H54A 0.9500 .
C55A C56A 1.379(6) .
C55A O6C 1.406(7) .
C55A O6A 1.449(7) .
C56A H56A 0.9500 .
C57A H57A 0.9800 .
C57A H57B 0.9800 .
C57A H57C 0.9800 .
O6A C58A 1.420(7) .
C58A H58A 0.9800 .
C58A H58B 0.9800 .
C58A H58C 0.9800 .
O6C C58C 1.463(9) .
C58C H58G 0.9800 .
C58C H58H 0.9800 .
C58C H58I 0.9800 .
C59A C64A 1.394(4) .
C59A C60A 1.398(4) .
C60A C61A 1.380(4) .
C60A H60A 0.9500 .
C61A C62A 1.401(5) .
C61A H61A 0.9500 .
C62A C63A 1.389(5) .
C62A C65A 1.440(5) .
C63A C64A 1.378(4) .
C63A H63A 0.9500 .
C64A H64A 0.9500 .
C65A C66A 1.197(5) .
C66A C67A 1.441(5) .
C67A C72A 1.387(5) .
C67A C68A 1.391(6) .
C68A C69A 1.396(6) .
C68A H68A 0.9500 .
C69A C70A 1.364(7) .
C70A C71A 1.379(6) .
C70A H70A 0.9500 .
C71A C72A 1.399(5) .
C72A H72A 0.9500 .
C73A H73A 0.9800 .
C73A H73B 0.9800 .
C73A H73C 0.9800 .
C74A H74A 0.9800 .
C74A H74B 0.9800 .
C74A H74C 0.9800 .
C1B C11B 1.531(4) .
C1B C7B 1.537(5) .
C1B C2B 1.542(4) .
C1B C6B 1.542(4) .
O1B C21B 1.374(4) .
O1B C25B 1.408(5) .
C2B C3B 1.548(4) .
C2B H2B1 0.9900 .
C2B H2B2 0.9900 .
O2B C26B 1.350(6) .
O2B C23B 1.354(4) .
O3B C37B 1.359(4) .
O3B C41B 1.420(4) .
C3B C8B 1.526(4) .
C3B C27B 1.530(4) .
C3B C4B 1.540(4) .
O4B C39B 1.365(4) .
O4B C42B 1.415(6) .
C4B C5B 1.539(4) .
C4B H4B1 0.9900 .
C4B H4B2 0.9900 .
C5B C43B 1.524(4) .
C5B C9B 1.532(5) .
C5B C6B 1.547(4) .
O5B C57B 1.390(7) .
O5B C53B 1.393(8) .
C6B H6B1 0.9900 .
C6B H6B2 0.9900 .
O6B C55B 1.337(7) .
O6B C58B 1.404(8) .
C7B C10B 1.548(4) .
C7B H7B1 0.9900 .
C7B H7B2 0.9900 .
O7B C69B 1.371(6) .
O7B C73B 1.401(6) .
C8B C10B 1.552(4) .
C8B H8B1 0.9900 .
C8B H8B2 0.9900 .
O8B C71B 1.345(6) .
O8B C74B 1.451(7) .
C9B C10B 1.529(5) .
C9B H9B1 0.9900 .
C9B H9B2 0.9900 .
C10B C59B 1.513(5) .
C11B C16B 1.374(5) .
C11B C12B 1.401(4) .
C12B C13B 1.383(4) .
C12B H12B 0.9500 .
C13B C14B 1.395(5) .
C13B H13B 0.9500 .
C14B C15B 1.376(5) .
C14B C17B 1.446(5) .
C15B C16B 1.388(5) .
C15B H15B 0.9500 .
C16B H16B 0.9500 .
C17B C18B 1.196(5) .
C18B C19B 1.432(4) .
C19B C20B 1.392(5) .
C19B C24B 1.392(5) .
C20B C21B 1.388(5) .
C20B H20B 0.9500 .
C21B C22B 1.368(5) .
C22B C23B 1.378(6) .
C22B H22B 0.9500 .
C23B C24B 1.397(5) .
C24B H24B 0.9500 .
C25B H25D 0.9800 .
C25B H25E 0.9800 .
C25B H25F 0.9800 .
C26B H26D 0.9800 .
C26B H26E 0.9800 .
C26B H26F 0.9800 .
C27B C32B 1.391(4) .
C27B C28B 1.392(5) .
C28B C29B 1.380(4) .
C28B H28B 0.9500 .
C29B C30B 1.394(4) .
C29B H29B 0.9500 .
C30B C31B 1.384(5) .
C30B C33B 1.440(4) .
C31B C32B 1.392(4) .
C31B H31B 0.9500 .
C32B H32B 0.9500 .
C33B C34B 1.197(4) .
C34B C35B 1.435(4) .
C35B C36B 1.377(5) .
C35B C40B 1.413(5) .
C36B C37B 1.400(4) .
C36B H36B 0.9500 .
C37B C38B 1.385(5) .
C38B C39B 1.391(5) .
C38B H38B 0.9500 .
C39B C40B 1.390(5) .
C40B H40B 0.9500 .
C41B H41D 0.9800 .
C41B H41E 0.9800 .
C41B H41F 0.9800 .
C42B H42D 0.9800 .
C42B H42E 0.9800 .
C42B H42F 0.9800 .
C43B C44B 1.391(5) .
C43B C48B 1.404(4) .
C44B C45B 1.377(5) .
C44B H44B 0.9500 .
C45B C46B 1.394(5) .
C45B H45B 0.9500 .
C46B C47B 1.396(5) .
C46B C49B 1.434(5) .
C47B C48B 1.375(5) .
C47B H47B 0.9500 .
C48B H48B 0.9500 .
C49B C50B 1.194(5) .
C50B C51B 1.429(5) .
C51B C52B 1.385(6) .
C51B C56B 1.395(6) .
C52B C53B 1.390(6) .
C52B H52B 0.9500 .
C53B C54B 1.355(9) .
C54B C55B 1.425(8) .
C54B H54B 0.9500 .
C55B C56B 1.400(6) .
C56B H56B 0.9500 .
C57B H57D 0.9800 .
C57B H57E 0.9800 .
C57B H57F 0.9800 .
C58B H58D 0.9800 .
C58B H58E 0.9800 .
C58B H58F 0.9800 .
C59B C64B 1.380(5) .
C59B C60B 1.400(5) .
C60B C61B 1.364(6) .
C60B H60B 0.9500 .
C61B C62B 1.370(6) .
C61B H61B 0.9500 .
C62B C63B 1.420(6) .
C62B C65B 1.425(6) .
C63B C64B 1.376(5) .
C63B H63B 0.9500 .
C64B H64B 0.9500 .
C65B C66B 1.202(6) .
C66B C67B 1.424(7) .
C67B C72B 1.321(7) .
C67B C68B 1.405(7) .
C68B C69B 1.386(7) .
C68B H68B 0.9500 .
C69B C70B 1.360(7) .
C70B C71B 1.343(7) .
C70B H70B 0.9500 .
C71B C72B 1.458(7) .
C72B H72B 0.9500 .
C73B H73D 0.9800 .
C73B H73E 0.9800 .
C73B H73F 0.9800 .
C74B H74D 0.9800 .
C74B H74E 0.9800 .
C74B H74F 0.9800 .
C1X O3X 1.416(15) .
C1X C2X 1.578(13) .
C1X H1X1 0.9900 .
C1X H1X2 0.9900 .
C2X O3X 1.457(16) 2_356
C2X H2X1 0.9900 .
C2X H2X2 0.9900 .
O3X C2X 1.458(16) 2_356

loop_
_geom_torsion_atom_site_label_1
_geom_torsion_atom_site_label_2
_geom_torsion_atom_site_label_3
_geom_torsion_atom_site_label_4
_geom_torsion
_geom_torsion_site_symmetry_4
C6A C1A C2A C3A 59.6(3) .
C11A C1A C2A C3A -176.0(2) .
C7A C1A C2A C3A -58.3(3) .
C1A C2A C3A C27A -178.9(2) .
C1A C2A C3A C8A 58.7(3) .
C1A C2A C3A C4A -59.2(3) .
C27A C3A C4A C5A 178.8(2) .
C8A C3A C4A C5A -59.4(3) .
C2A C3A C4A C5A 58.7(3) .
C3A C4A C5A C43A -176.8(2) .
C3A C4A C5A C9A 59.1(3) .
C3A C4A C5A C6A -57.7(3) .
C11A C1A C6A C5A 175.9(2) .
C7A C1A C6A C5A 58.2(3) .
C2A C1A C6A C5A -59.8(3) .
C43A C5A C6A C1A -179.5(2) .
C4A C5A C6A C1A 58.8(3) .
C9A C5A C6A C1A -58.2(3) .
C6A C1A C7A C10A -58.4(3) .
C11A C1A C7A C10A -179.6(2) .
C2A C1A C7A C10A 59.2(3) .
C27A C3A C8A C10A 179.2(2) .
C4A C3A C8A C10A 58.7(3) .
C2A C3A C8A C10A -59.4(3) .
C43A C5A C9A C10A 176.8(2) .
C4A C5A C9A C10A -59.0(3) .
C6A C5A C9A C10A 58.1(3) .
C1A C7A C10A C59A 178.0(2) .
C1A C7A C10A C8A -59.4(3) .
C1A C7A C10A C9A 58.6(3) .
C3A C8A C10A C7A 59.5(3) .
C3A C8A C10A C59A -178.2(2) .
C3A C8A C10A C9A -58.6(3) .
C5A C9A C10A C7A -58.9(3) .
C5A C9A C10A C59A -179.7(2) .
C5A C9A C10A C8A 59.0(3) .
C6A C1A C11A C12A -179.4(3) .
C7A C1A C11A C12A -60.6(4) .
C2A C1A C11A C12A 58.4(4) .
C6A C1A C11A C16A -6.8(4) .
C7A C1A C11A C16A 112.1(3) .
C2A C1A C11A C16A -128.9(3) .
C16A C11A C12A C13A -1.8(5) .
C1A C11A C12A C13A 171.3(3) .
C11A C12A C13A C14A 0.6(6) .
C12A C13A C14A C15A 0.7(6) .
C12A C13A C14A C17A -177.3(4) .
C13A C14A C15A C16A -0.8(5) .
C17A C14A C15A C16A 177.3(3) .
C14A C15A C16A C11A -0.5(5) .
C12A C11A C16A C15A 1.7(5) .
C1A C11A C16A C15A -171.2(3) .
C15A C14A C17A C18A -49(10) .
C13A C14A C17A C18A 129(10) .
C14A C17A C18A C19A 2(15) .
C17A C18A C19A C20A -15(7) .
C17A C18A C19A C24A 163(7) .
C24A C19A C20A C21A 0.1(5) .
C18A C19A C20A C21A 178.5(3) .
C25A O1A C21A C22A -172.3(4) .
C25A O1A C21A C20A 6.5(6) .
C19A C20A C21A O1A -178.3(4) .
C19A C20A C21A C22A 0.5(6) .
O1A C21A C22A C23A 177.9(4) .
C20A C21A C22A C23A -1.0(6) .
C26A O2A C23A C22A 179.7(3) .
C26A O2A C23A C24A -0.1(5) .
C21A C22A C23A O2A -179.0(3) .
C21A C22A C23A C24A 0.8(6) .
O2A C23A C24A C19A 179.6(3) .
C22A C23A C24A C19A -0.2(5) .
C20A C19A C24A C23A -0.3(5) .
C18A C19A C24A C23A -178.7(3) .
C8A C3A C27A C28A 173.3(3) .
C4A C3A C27A C28A -66.7(4) .
C2A C3A C27A C28A 52.7(4) .
C8A C3A C27A C32A -8.1(4) .
C4A C3A C27A C32A 111.9(3) .
C2A C3A C27A C32A -128.7(3) .
C32A C27A C28A C29A -0.5(5) .
C3A C27A C28A C29A 178.2(3) .
C27A C28A C29A C30A -0.2(6) .
C28A C29A C30A C31A 0.6(5) .
C28A C29A C30A C33A -176.6(3) .
C29A C30A C31A C32A -0.3(5) .
C33A C30A C31A C32A 176.9(3) .
C30A C31A C32A C27A -0.3(5) .
C28A C27A C32A C31A 0.7(5) .
C3A C27A C32A C31A -178.0(3) .
C29A C30A C33A C34A 149(4) .
C31A C30A C33A C34A -28(5) .
C30A C33A C34A C35A 33(9) .
C33A C34A C35A C40A -106(5) .
C33A C34A C35A C36A 71(5) .
C40A C35A C36A C37A 1.3(5) .
C34A C35A C36A C37A -175.2(3) .
C41A O3A C37A C36A 4.2(5) .
C41A O3A C37A C38A -176.7(3) .
C35A C36A C37A O3A 179.3(3) .
C35A C36A C37A C38A 0.2(5) .
O3A C37A C38A C39A 179.9(3) .
C36A C37A C38A C39A -0.9(5) .
C37A C38A C39A O4A 178.5(3) .
C37A C38A C39A C40A 0.1(5) .
C42A O4A C39A C38A -13.4(5) .
C42A O4A C39A C40A 165.0(3) .
C36A C35A C40A C39A -2.1(5) .
C34A C35A C40A C39A 174.3(3) .
C38A C39A C40A C35A 1.4(5) .
O4A C39A C40A C35A -177.1(3) .
C4A C5A C43A C48A -126.0(3) .
C9A C5A C43A C48A -4.1(4) .
C6A C5A C43A C48A 114.6(3) .
C4A C5A C43A C44A 59.0(3) .
C9A C5A C43A C44A -179.0(3) .
C6A C5A C43A C44A -60.3(3) .
C48A C43A C44A C45A -2.6(4) .
C5A C43A C44A C45A 172.7(3) .
C43A C44A C45A C46A 0.1(5) .
C44A C45A C46A C47A 2.1(5) .
C44A C45A C46A C49A -174.4(3) .
C45A C46A C47A C48A -1.7(4) .
C49A C46A C47A C48A 174.8(3) .
C46A C47A C48A C43A -0.9(4) .
C44A C43A C48A C47A 2.9(4) .
C5A C43A C48A C47A -172.2(3) .
C45A C46A C49A C50A 85(6) .
C47A C46A C49A C50A -92(6) .
C46A C49A C50A C51A 1(11) .
C49A C50A C51A C56A 88(6) .
C49A C50A C51A C52A -90(6) .
C56A C51A C52A C53A -2.0(5) .
C50A C51A C52A C53A 176.4(3) .
C57A O5A C53A C54A 176.5(4) .
C57A O5A C53A C52A -3.2(5) .
C51A C52A C53A O5A -179.2(3) .
C51A C52A C53A C54A 1.2(5) .
O5A C53A C54A C55A -179.9(4) .
C52A C53A C54A C55A -0.2(6) .
C53A C54A C55A C56A 0.0(7) .
C53A C54A C55A O6C -170.1(5) .
C53A C54A C55A O6A 170.4(5) .
C54A C55A C56A C51A -0.7(6) .
O6C C55A C56A C51A 165.2(8) .
O6A C55A C56A C51A -173.0(4) .
C52A C51A C56A C55A 1.7(6) .
C50A C51A C56A C55A -176.6(4) .
C56A C55A O6A C58A -177.0(6) .
C54A C55A O6A C58A 11.6(9) .
O6C C55A O6A C58A -25.3(9) .
C56A C55A O6C C58C 13.3(14) .
C54A C55A O6C C58C -179.0(9) .
O6A C55A O6C C58C -27.1(8) .
C7A C10A C59A C64A -7.4(4) .
C8A C10A C59A C64A -128.3(3) .
C9A C10A C59A C64A 112.0(3) .
C7A C10A C59A C60A 176.7(3) .
C8A C10A C59A C60A 55.8(4) .
C9A C10A C59A C60A -63.9(3) .
C64A C59A C60A C61A -1.8(5) .
C10A C59A C60A C61A 174.4(3) .
C59A C60A C61A C62A -0.8(5) .
C60A C61A C62A C63A 2.8(5) .
C60A C61A C62A C65A -175.9(3) .
C61A C62A C63A C64A -2.3(5) .
C65A C62A C63A C64A 176.4(3) .
C62A C63A C64A C59A -0.3(5) .
C60A C59A C64A C63A 2.3(4) .
C10A C59A C64A C63A -173.7(3) .
C63A C62A C65A C66A -39(5) .
C61A C62A C65A C66A 139(5) .
C62A C65A C66A C67A -1(15) .
C65A C66A C67A C72A 48(11) .
C65A C66A C67A C68A -128(11) .
C72A C67A C68A C69A 2.4(8) .
C66A C67A C68A C69A 178.7(5) .
C73A O7A C69A C70A -170.1(6) .
C73A O7A C69A C68A 10.9(10) .
C67A C68A C69A C70A 1.1(9) .
C67A C68A C69A O7A -179.9(6) .
O7A C69A C70A C71A 178.9(5) .
C68A C69A C70A C71A -2.1(10) .
C74A O8A C71A C70A 169.2(4) .
C74A O8A C71A C72A -7.8(7) .
C69A C70A C71A O8A -177.7(5) .
C69A C70A C71A C72A -0.5(8) .
C68A C67A C72A C71A -5.0(7) .
C66A C67A C72A C71A 178.8(4) .
O8A C71A C72A C67A -179.0(4) .
C70A C71A C72A C67A 4.0(7) .
C11B C1B C2B C3B 179.9(3) .
C7B C1B C2B C3B 59.6(3) .
C6B C1B C2B C3B -58.8(3) .
C1B C2B C3B C8B -60.1(3) .
C1B C2B C3B C27B 176.6(3) .
C1B C2B C3B C4B 58.1(3) .
C8B C3B C4B C5B 59.0(3) .
C27B C3B C4B C5B -178.5(2) .
C2B C3B C4B C5B -58.7(3) .
C3B C4B C5B C43B -175.8(3) .
C3B C4B C5B C9B -58.2(3) .
C3B C4B C5B C6B 59.6(3) .
C11B C1B C6B C5B -177.6(2) .
C7B C1B C6B C5B -57.7(3) .
C2B C1B C6B C5B 60.3(3) .
C43B C5B C6B C1B 174.9(3) .
C9B C5B C6B C1B 56.9(3) .
C4B C5B C6B C1B -60.4(3) .
C11B C1B C7B C10B 179.7(2) .
C2B C1B C7B C10B -58.7(3) .
C6B C1B C7B C10B 59.2(3) .
C27B C3B C8B C10B -178.4(2) .
C4B C3B C8B C10B -58.5(3) .
C2B C3B C8B C10B 59.7(3) .
C43B C5B C9B C10B 179.8(2) .
C4B C5B C9B C10B 58.5(3) .
C6B C5B C9B C10B -58.6(3) .
C5B C9B C10B C59B -178.9(2) .
C5B C9B C10B C7B 59.0(3) .
C5B C9B C10B C8B -57.9(3) .
C1B C7B C10B C59B 179.0(2) .
C1B C7B C10B C9B -58.9(3) .
C1B C7B C10B C8B 57.9(3) .
C3B C8B C10B C59B 179.3(2) .
C3B C8B C10B C9B 57.7(3) .
C3B C8B C10B C7B -58.7(3) .
C7B C1B C11B C16B 117.3(4) .
C2B C1B C11B C16B -2.6(5) .
C6B C1B C11B C16B -122.8(4) .
C7B C1B C11B C12B -61.7(4) .
C2B C1B C11B C12B 178.5(3) .
C6B C1B C11B C12B 58.2(4) .
C16B C11B C12B C13B 0.4(5) .
C1B C11B C12B C13B 179.4(3) .
C11B C12B C13B C14B -0.7(5) .
C12B C13B C14B C15B 0.9(5) .
C12B C13B C14B C17B -179.9(3) .
C13B C14B C15B C16B -0.8(6) .
C17B C14B C15B C16B 180.0(4) .
C12B C11B C16B C15B -0.2(6) .
C1B C11B C16B C15B -179.3(4) .
C14B C15B C16B C11B 0.5(7) .
C15B C14B C17B C18B -4(17) .
C13B C14B C17B C18B 177(100) .
C14B C17B C18B C19B -144(15) .
C17B C18B C19B C20B -36(13) .
C17B C18B C19B C24B 143(13) .
C24B C19B C20B C21B -0.9(5) .
C18B C19B C20B C21B 178.1(3) .
C25B O1B C21B C22B 178.8(4) .
C25B O1B C21B C20B -0.4(5) .
C19B C20B C21B C22B 0.1(5) .
C19B C20B C21B O1B 179.4(3) .
O1B C21B C22B C23B -179.4(3) .
C20B C21B C22B C23B -0.1(6) .
C26B O2B C23B C22B 169.7(4) .
C26B O2B C23B C24B -12.1(6) .
C21B C22B C23B O2B 179.2(4) .
C21B C22B C23B C24B 1.0(6) .
C20B C19B C24B C23B 1.7(5) .
C18B C19B C24B C23B -177.3(3) .
O2B C23B C24B C19B -179.8(4) .
C22B C23B C24B C19B -1.7(6) .
C8B C3B C27B C32B 8.1(4) .
C4B C3B C27B C32B -112.2(3) .
C2B C3B C27B C32B 128.8(3) .
C8B C3B C27B C28B -175.6(3) .
C4B C3B C27B C28B 64.1(3) .
C2B C3B C27B C28B -54.8(4) .
C32B C27B C28B C29B 1.3(4) .
C3B C27B C28B C29B -175.3(3) .
C27B C28B C29B C30B 0.6(5) .
C28B C29B C30B C31B -1.9(4) .
C28B C29B C30B C33B 175.0(3) .
C29B C30B C31B C32B 1.3(4) .
C33B C30B C31B C32B -175.4(3) .
C28B C27B C32B C31B -1.8(4) .
C3B C27B C32B C31B 174.6(3) .
C30B C31B C32B C27B 0.6(4) .
C31B C30B C33B C34B 115(4) .
C29B C30B C33B C34B -62(4) .
C30B C33B C34B C35B -29(7) .
C33B C34B C35B C36B 95(4) .
C33B C34B C35B C40B -82(4) .
C40B C35B C36B C37B 1.7(4) .
C34B C35B C36B C37B -176.1(3) .
C41B O3B C37B C38B 7.1(5) .
C41B O3B C37B C36B -173.1(3) .
C35B C36B C37B O3B 179.8(3) .
C35B C36B C37B C38B -0.4(5) .
O3B C37B C38B C39B 178.7(3) .
C36B C37B C38B C39B -1.2(5) .
C42B O4B C39B C40B 5.2(5) .
C42B O4B C39B C38B -175.8(3) .
C37B C38B C39B O4B -177.5(3) .
C37B C38B C39B C40B 1.5(5) .
O4B C39B C40B C35B 178.6(3) .
C38B C39B C40B C35B -0.3(5) .
C36B C35B C40B C39B -1.3(4) .
C34B C35B C40B C39B 176.5(3) .
C9B C5B C43B C44B -113.0(3) .
C4B C5B C43B C44B 5.5(5) .
C6B C5B C43B C44B 127.6(3) .
C9B C5B C43B C48B 59.7(4) .
C4B C5B C43B C48B 178.3(3) .
C6B C5B C43B C48B -59.7(4) .
C48B C43B C44B C45B -1.4(5) .
C5B C43B C44B C45B 171.5(3) .
C43B C44B C45B C46B 0.6(6) .
C44B C45B C46B C47B 0.4(5) .
C44B C45B C46B C49B -177.4(3) .
C45B C46B C47B C48B -0.5(5) .
C49B C46B C47B C48B 177.4(4) .
C46B C47B C48B C43B -0.3(6) .
C44B C43B C48B C47B 1.3(5) .
C5B C43B C48B C47B -171.9(3) .
C45B C46B C49B C50B 155(100) .
C47B C46B C49B C50B -22(45) .
C46B C49B C50B C51B -9(54) .
C49B C50B C51B C52B 97(13) .
C49B C50B C51B C56B -82(13) .
C56B C51B C52B C53B 0.7(6) .
C50B C51B C52B C53B -178.7(4) .
C51B C52B C53B C54B -0.1(7) .
C51B C52B C53B O5B 179.5(4) .
C57B O5B C53B C54B -0.3(8) .
C57B O5B C53B C52B -179.8(5) .
C52B C53B C54B C55B -0.7(7) .
O5B C53B C54B C55B 179.8(4) .
C58B O6B C55B C56B -3.7(7) .
C58B O6B C55B C54B 177.1(4) .
C53B C54B C55B O6B -179.8(4) .
C53B C54B C55B C56B 0.9(7) .
C52B C51B C56B C55B -0.4(6) .
C50B C51B C56B C55B 178.9(3) .
O6B C55B C56B C51B -179.5(4) .
C54B C55B C56B C51B -0.4(6) .
C9B C10B C59B C64B 178.0(3) .
C7B C10B C59B C64B -62.0(4) .
C8B C10B C59B C64B 58.1(4) .
C9B C10B C59B C60B 0.1(4) .
C7B C10B C59B C60B 120.0(3) .
C8B C10B C59B C60B -119.8(3) .
C64B C59B C60B C61B -0.4(5) .
C10B C59B C60B C61B 177.6(3) .
C59B C60B C61B C62B -0.4(6) .
C60B C61B C62B C63B 1.0(6) .
C60B C61B C62B C65B 179.8(4) .
C61B C62B C63B C64B -0.9(5) .
C65B C62B C63B C64B -179.7(4) .
C62B C63B C64B C59B 0.2(5) .
C60B C59B C64B C63B 0.4(5) .
C10B C59B C64B C63B -177.6(3) .
C61B C62B C65B C66B 3(5) .
C63B C62B C65B C66B -178(100) .
C62B C65B C66B C67B -34(9) .
C65B C66B C67B C72B -180(100) .
C65B C66B C67B C68B 2(6) .
C72B C67B C68B C69B 2.8(8) .
C66B C67B C68B C69B -178.8(5) .
C73B O7B C69B C70B -177.1(5) .
C73B O7B C69B C68B -0.3(9) .
C67B C68B C69B C70B -3.1(8) .
C67B C68B C69B O7B -179.8(5) .
O7B C69B C70B C71B 179.8(6) .
C68B C69B C70B C71B 2.8(10) .
C69B C70B C71B O8B 179.3(6) .
C69B C70B C71B C72B -2.1(10) .
C74B O8B C71B C70B 5.3(10) .
C74B O8B C71B C72B -173.4(6) .
C68B C67B C72B C71B -2.1(8) .
C66B C67B C72B C71B 179.5(5) .
C70B C71B C72B C67B 1.7(8) .
O8B C71B C72B C67B -179.5(5) .
O3X C1X C2X O3X 42.5(16) 2_356
C2X C1X O3X C2X -43.4(16) 2_356

loop_
_platon_squeeze_void_nr
_platon_squeeze_void_average_x
_platon_squeeze_void_average_y
_platon_squeeze_void_average_z
_platon_squeeze_void_volume
_platon_squeeze_void_count_electrons
_platon_squeeze_void_content
1 -0.048 0.110 0.959 39 1 ' '
2 0.048 0.890 0.041 39 1 ' '
3 0.500 0.032 0.500 639 47 ' '
